data_7704415
loop_
_publ_author_name
'Rowland, Casey A.'
'Yap, Glenn P. A.'
'Bloch, Eric D.'

_publ_section_title
;
 Novel syntheses of carbazole-3,6-dicarboxylate ligands and their
 utilization for porous coordination cages.
;
_journal_issue 45
_journal_name_full 'Dalton transactions (Cambridge, England : 2003)'
_journal_page_first 16340
_journal_page_last 16347
_journal_paper_doi 10.1039/d0dt01149e
_journal_volume 49
_journal_year 2020
_chemical_formula_sum 'C303.74 H272.41 Cu12 N24.93 O64'
_chemical_formula_weight 6058.24
_space_group_crystal_system triclinic
_space_group_IT_number 2
_space_group_name_Hall '-P 1'
_space_group_name_H-M_alt 'P -1'
_atom_sites_solution_hydrogens geom
_atom_sites_solution_primary iterative
_atom_sites_solution_secondary difmap
_audit_creation_method SHELXL-2018/3
_audit_update_record
;
2020-05-11 deposited with the CCDC.	2020-05-13 downloaded from the CCDC.
;
_cell_angle_alpha 81.376(3)
_cell_angle_beta 71.855(3)
_cell_angle_gamma 68.009(3)
_cell_formula_units_Z 1
_cell_length_a 20.3600(11)
_cell_length_b 21.1957(11)
_cell_length_c 23.9825(13)
_cell_measurement_reflns_used 8053
_cell_measurement_temperature 109(2)
_cell_measurement_theta_max 44.29
_cell_measurement_theta_min 2.68
_cell_volume 9112.8(9)
_computing_cell_refinement 'Bruker APEX3'
_computing_data_collection 'Bruker APEX3'
_computing_data_reduction 'Bruker APEX3'
_computing_molecular_graphics 'Bruker SHELXTL'
_computing_publication_material 'Diamond (Putz & Brandenburg, 1997)'
_computing_structure_refinement 'SHELXL-2018/3 (Sheldrick, 2018)'
_computing_structure_solution 'SHELXT (Sheldrick 2015)'
_diffrn_ambient_temperature 109(2)
_diffrn_detector_area_resol_mean 8.33
_diffrn_measured_fraction_theta_full 0.985
_diffrn_measured_fraction_theta_max 0.985
_diffrn_measurement_device_type 'Bruker AXS APEX diffractometer'
_diffrn_measurement_method '\f and \w scans'
_diffrn_radiation_type CuK\a
_diffrn_radiation_wavelength 1.54178
_diffrn_reflns_av_R_equivalents 0.0886
_diffrn_reflns_av_unetI/netI 0.0748
_diffrn_reflns_Laue_measured_fraction_full 0.985
_diffrn_reflns_Laue_measured_fraction_max 0.985
_diffrn_reflns_limit_h_max 18
_diffrn_reflns_limit_h_min -18
_diffrn_reflns_limit_k_max 19
_diffrn_reflns_limit_k_min -19
_diffrn_reflns_limit_l_max 21
_diffrn_reflns_limit_l_min -21
_diffrn_reflns_number 55524
_diffrn_reflns_point_group_measured_fraction_full 0.985
_diffrn_reflns_point_group_measured_fraction_max 0.985
_diffrn_reflns_theta_full 44.516
_diffrn_reflns_theta_max 44.516
_diffrn_reflns_theta_min 1.940
_exptl_absorpt_coefficient_mu 1.283
_exptl_absorpt_correction_T_max 0.7488
_exptl_absorpt_correction_T_min 0.6155
_exptl_absorpt_correction_type multi-scan
_exptl_absorpt_process_details 'APEX3 (Bruker, 2007)'
_exptl_crystal_colour green
_exptl_crystal_density_diffrn 1.104
_exptl_crystal_description plate
_exptl_crystal_F_000 3129
_exptl_crystal_size_max 0.193
_exptl_crystal_size_mid 0.111
_exptl_crystal_size_min 0.049
_refine_diff_density_max 1.207
_refine_diff_density_min -0.526
_refine_diff_density_rms 0.103
_refine_ls_extinction_method none
_refine_ls_goodness_of_fit_ref 1.035
_refine_ls_hydrogen_treatment constr
_refine_ls_matrix_type full
_refine_ls_number_parameters 1833
_refine_ls_number_reflns 14136
_refine_ls_number_restraints 3982
_refine_ls_restrained_S_all 0.954
_refine_ls_R_factor_all 0.1139
_refine_ls_R_factor_gt 0.0849
_refine_ls_shift/su_max 0.000
_refine_ls_shift/su_mean 0.000
_refine_ls_structure_factor_coef Fsqd
_refine_ls_weighting_details 'w=1/[\s^2^(Fo^2^)+(0.1820P)^2^+20.1004P] where P=(Fo^2^+2Fc^2^)/3'
_refine_ls_weighting_scheme calc
_refine_ls_wR_factor_gt 0.2405
_refine_ls_wR_factor_ref 0.2718
_reflns_Friedel_coverage 0.000
_reflns_number_gt 9917
_reflns_number_total 14136
_reflns_threshold_expression 'I > 2\s(I)'
_cod_data_source_file d0dt01149e2.cif
_cod_data_source_block eric399_sq
_cod_depositor_comments 'Adding full bibliography for 7704412--7704415.cif.'
_cod_original_cell_volume 9112.7(9)
_cod_database_code 7704415
_shelx_shelxl_version_number 2018/3
_shelx_space_group_comment
; 
The symmetry employed for this shelxl refinement is uniquely defined 
by the following loop, which should always be used as a source of 
symmetry information in preference to the above space-group names. 
They are only intended as comments. 
;
_shelx_estimated_absorpt_t_min 0.790
_shelx_estimated_absorpt_t_max 0.940

loop_
_space_group_symop_operation_xyz
'x, y, z'
'-x, -y, -z'

loop_
_atom_site_label
_atom_site_type_symbol
_atom_site_fract_x
_atom_site_fract_y
_atom_site_fract_z
_atom_site_U_iso_or_equiv
_atom_site_adp_type
_atom_site_occupancy
_atom_site_site_symmetry_order
_atom_site_calc_flag
_atom_site_refinement_flags_posn
_atom_site_refinement_flags_adp
_atom_site_refinement_flags_occupancy
_atom_site_disorder_assembly
_atom_site_disorder_group
Cu1 Cu 0.38037(8) 0.52476(7) 0.25151(6) 0.0449(5) Uani 1 1 d . U . . .
Cu2 Cu 0.33484(8) 0.53265(7) 0.15830(6) 0.0457(5) Uani 1 1 d . U . . .
Cu3 Cu 0.25602(7) 0.82872(6) 0.56685(6) 0.0406(4) Uani 1 1 d . U . . .
Cu4 Cu 0.16573(7) 0.95387(6) 0.59306(6) 0.0412(4) Uani 1 1 d . U . . .
Cu5 Cu 0.22946(8) 0.37411(7) 0.66823(7) 0.0520(5) Uani 1 1 d . U . . .
Cu6 Cu 0.12659(8) 0.32486(7) 0.72955(7) 0.0513(5) Uani 1 1 d . U . . .
O5 O 0.3146(5) 0.4161(5) 0.6249(4) 0.094(3) Uani 1 1 d . . . . .
O1_1 O 0.3052(4) 0.6166(3) 0.2634(3) 0.0516(17) Uani 1 1 d . U . . .
O2_1 O 0.2632(4) 0.6215(3) 0.1864(3) 0.0516(17) Uani 1 1 d . U . . .
O3_1 O 0.2130(3) 0.8462(3) 0.5010(3) 0.0414(15) Uani 1 1 d . U . . .
O4_1 O 0.1318(4) 0.9504(3) 0.5260(3) 0.0478(16) Uani 1 1 d . U . . .
N1_1 N 0.0670(5) 0.9107(4) 0.2933(4) 0.051(2) Uani 1 1 d . U . . .
C1_1 C 0.2625(6) 0.6473(5) 0.2312(5) 0.048(2) Uani 1 1 d . U . . .
C2_1 C 0.1560(6) 0.8101(5) 0.3093(4) 0.046(2) Uani 1 1 d . U . . .
C3_1 C 0.2051(6) 0.7449(5) 0.2957(4) 0.046(2) Uani 1 1 d . U . . .
H3_1 H 0.235717 0.720132 0.320253 0.055 Uiso 1 1 calc R U . . .
C4_1 C 0.2093(6) 0.7160(5) 0.2466(5) 0.050(2) Uani 1 1 d . U . . .
C5_1 C 0.1630(6) 0.7530(5) 0.2114(5) 0.054(3) Uani 1 1 d . U . . .
H5_1 H 0.166600 0.732239 0.177598 0.065 Uiso 1 1 calc R U . . .
C6_1 C 0.1137(6) 0.8166(5) 0.2226(5) 0.056(3) Uani 1 1 d . U . . .
H6_1 H 0.082863 0.840000 0.197830 0.067 Uiso 1 1 calc R U . . .
C7_1 C 0.1099(6) 0.8467(5) 0.2727(4) 0.051(2) Uani 1 1 d . U . . .
C8_1 C 0.1380(5) 0.8561(5) 0.3557(4) 0.043(2) Uani 1 1 d . U . . .
C9_1 C 0.1628(6) 0.8513(5) 0.4039(4) 0.045(2) Uani 1 1 d . U . . .
H9_1 H 0.199834 0.810542 0.411771 0.054 Uiso 1 1 calc R U . . .
C10_1 C 0.1349(5) 0.9047(5) 0.4411(4) 0.039(2) Uani 1 1 d . U . . .
C11_1 C 0.0791(5) 0.9648(5) 0.4278(4) 0.043(2) Uani 1 1 d . U . . .
H11_1 H 0.058887 1.001777 0.453234 0.052 Uiso 1 1 calc R U . . .
C12_1 C 0.0531(6) 0.9717(5) 0.3801(4) 0.048(2) Uani 1 1 d . U . . .
H12_1 H 0.015992 1.012543 0.372495 0.057 Uiso 1 1 calc R U . . .
C13_1 C 0.0826(6) 0.9175(5) 0.3434(5) 0.047(2) Uani 1 1 d . U . . .
C14_1 C 0.1616(6) 0.8992(5) 0.4919(4) 0.040(2) Uani 1 1 d . U . . .
C15_1 C 0.0163(7) 0.9608(6) 0.2653(5) 0.073(3) Uani 1 1 d . U . . .
H15A_1 H -0.019181 0.996121 0.293428 0.087 Uiso 1 1 calc R U . A 1
H15B_1 H -0.011770 0.939214 0.252392 0.087 Uiso 1 1 calc R U . A 1
C16_1 C 0.1362(8) 0.9799(8) 0.1952(6) 0.096(3) Uani 0.696(13) 1 d G U P B 1
H16_1 H 0.164385 0.948668 0.219095 0.116 Uiso 0.696(13) 1 calc R U P B 1
C17_1 C 0.1706(7) 1.0106(8) 0.1454(6) 0.106(3) Uani 0.696(13) 1 d G U P B 1
H17_1 H 0.222390 1.000432 0.135192 0.127 Uiso 0.696(13) 1 calc R U P B 1
C18_1 C 0.1293(9) 1.0563(7) 0.1104(5) 0.110(4) Uani 0.696(13) 1 d G U P B 1
H18_1 H 0.152861 1.077298 0.076371 0.132 Uiso 0.696(13) 1 calc R U P B 1
C19_1 C 0.0536(8) 1.0712(7) 0.1253(6) 0.107(3) Uani 0.696(13) 1 d G U P B 1
H19_1 H 0.025328 1.102401 0.101453 0.128 Uiso 0.696(13) 1 calc R U P B 1
C20_1 C 0.0191(7) 1.0404(8) 0.1752(6) 0.100(3) Uani 0.696(13) 1 d G U P B 1
H20_1 H -0.032677 1.050637 0.185354 0.119 Uiso 0.696(13) 1 calc R U P B 1
C21_1 C 0.0604(8) 0.9948(8) 0.2101(6) 0.090(3) Uani 0.696(13) 1 d G U P B 1
C16'_1 C -0.0156(16) 1.0110(17) 0.1793(14) 0.096(3) Uani 0.304(13) 1 d G U P B 2
H16'_1 H -0.064122 1.009846 0.195049 0.116 Uiso 0.304(13) 1 calc R U P B 2
C17'_1 C 0.0058(19) 1.0369(17) 0.1225(13) 0.106(3) Uani 0.304(13) 1 d G U P B 2
H17'_1 H -0.028025 1.053432 0.099431 0.127 Uiso 0.304(13) 1 calc R U P B 2
C18'_1 C 0.077(2) 1.0386(17) 0.0994(11) 0.110(4) Uani 0.304(13) 1 d G U P B 2
H18'_1 H 0.091509 1.056285 0.060596 0.132 Uiso 0.304(13) 1 calc R U P B 2
C19'_1 C 0.1264(17) 1.0144(19) 0.1331(15) 0.107(3) Uani 0.304(13) 1 d G U P B 2
H19'_1 H 0.174946 1.015553 0.117378 0.128 Uiso 0.304(13) 1 calc R U P B 2
C20'_1 C 0.1050(19) 0.989(2) 0.1899(14) 0.100(3) Uani 0.304(13) 1 d G U P B 2
H20'_1 H 0.138850 0.971967 0.212996 0.119 Uiso 0.304(13) 1 calc R U P B 2
C21'_1 C 0.034(2) 0.9868(18) 0.2130(12) 0.090(3) Uani 0.304(13) 1 d G U P B 2
O1_2 O 0.3028(4) 0.4864(3) 0.2912(3) 0.0525(17) Uani 1 1 d . U . . .
O2_2 O 0.2653(4) 0.4920(3) 0.2116(3) 0.0528(17) Uani 1 1 d . U . . .
O3_2 O 0.1849(4) 0.3888(3) 0.6046(3) 0.0560(17) Uani 1 1 d . U . . .
O4_2 O 0.0863(4) 0.3637(3) 0.6624(3) 0.0550(17) Uani 1 1 d . U . . .
N1_2 N 0.0137(5) 0.4262(4) 0.4176(4) 0.056(2) Uani 1 1 d . U . . .
C1_2 C 0.2599(6) 0.4803(5) 0.2663(5) 0.049(2) Uani 1 1 d . U . . .
C2_2 C 0.1265(6) 0.4348(5) 0.3985(5) 0.053(2) Uani 1 1 d . U . . .
C3_2 C 0.1878(6) 0.4484(5) 0.3627(5) 0.050(2) Uani 1 1 d . U . . .
H3_2 H 0.223682 0.449909 0.379530 0.060 Uiso 1 1 calc R U . . .
C4_2 C 0.1978(6) 0.4600(5) 0.3028(5) 0.050(2) Uani 1 1 d . U . . .
C5_2 C 0.1451(6) 0.4567(5) 0.2795(5) 0.057(2) Uani 1 1 d . U . . .
H5_2 H 0.152657 0.463442 0.238289 0.068 Uiso 1 1 calc R U . . .
C6_2 C 0.0830(6) 0.4443(5) 0.3121(5) 0.058(2) Uani 1 1 d . U . . .
H6_2 H 0.048240 0.441869 0.294566 0.069 Uiso 1 1 calc R U . . .
C7_2 C 0.0726(6) 0.4351(5) 0.3744(5) 0.054(2) Uani 1 1 d . U . . .
C8_2 C 0.1000(6) 0.4211(5) 0.4607(5) 0.051(2) Uani 1 1 d . U . . .
C9_2 C 0.1296(6) 0.4122(5) 0.5072(5) 0.050(2) Uani 1 1 d . U . . .
H9_2 H 0.176681 0.415396 0.501051 0.060 Uiso 1 1 calc R U . . .
C10_2 C 0.0881(6) 0.3981(5) 0.5649(5) 0.052(2) Uani 1 1 d . U . . .
C11_2 C 0.0171(6) 0.3972(5) 0.5725(5) 0.050(2) Uani 1 1 d . U . . .
H11_2 H -0.011654 0.390744 0.611120 0.061 Uiso 1 1 calc R U . . .
C12_2 C -0.0116(6) 0.4052(5) 0.5276(5) 0.053(2) Uani 1 1 d . U . . .
H12_2 H -0.059327 0.403223 0.534061 0.063 Uiso 1 1 calc R U . . .
C13_2 C 0.0307(6) 0.4165(5) 0.4702(5) 0.056(2) Uani 1 1 d . U . . .
C14_2 C 0.1227(6) 0.3834(5) 0.6132(5) 0.052(2) Uani 1 1 d . U . . .
C15_2 C -0.0501(7) 0.4178(7) 0.4097(6) 0.075(3) Uani 1 1 d . U . . .
H15A_2 H -0.054747 0.435750 0.369971 0.091 Uiso 1 1 calc R U . . .
H15B_2 H -0.094844 0.445187 0.438640 0.091 Uiso 1 1 calc R U . . .
C16_2 C -0.1085(5) 0.3304(5) 0.4498(4) 0.108(3) Uani 1 1 d G U . . .
H16_2 H -0.153180 0.366229 0.465752 0.130 Uiso 1 1 calc R U . . .
C17_2 C -0.1054(6) 0.2632(6) 0.4596(4) 0.119(4) Uani 1 1 d G U . . .
H17_2 H -0.147913 0.253014 0.482284 0.143 Uiso 1 1 calc R U . . .
C18_2 C -0.0401(7) 0.2108(4) 0.4362(5) 0.120(4) Uani 1 1 d G U . . .
H18_2 H -0.037970 0.164833 0.442889 0.144 Uiso 1 1 calc R U . . .
C19_2 C 0.0221(6) 0.2257(5) 0.4030(5) 0.122(4) Uani 1 1 d G U . . .
H19_2 H 0.066706 0.189866 0.386962 0.146 Uiso 1 1 calc R U . . .
C20_2 C 0.0189(5) 0.2929(6) 0.3931(4) 0.106(3) Uani 1 1 d G U . . .
H20_2 H 0.061440 0.303081 0.370430 0.127 Uiso 1 1 calc R U . . .
C21_2 C -0.0464(6) 0.3453(4) 0.4165(5) 0.093(3) Uani 1 1 d G U . . .
O1_3 O 0.4479(4) 0.4343(3) 0.2247(3) 0.0503(17) Uani 1 1 d . U . . .
O2_3 O 0.4121(4) 0.4438(3) 0.1436(3) 0.0526(17) Uani 1 1 d . U . . .
O3_3 O 0.7152(4) 0.1704(3) 0.3623(3) 0.0505(17) Uani 1 1 d . U . . .
O4_3 O 0.7888(4) 0.0623(3) 0.3428(3) 0.0515(18) Uani 1 1 d . U . . .
N1_3 N 0.6627(6) 0.1513(5) 0.1224(4) 0.072(2) Uani 1 1 d . U . . .
C1_3 C 0.4518(6) 0.4113(5) 0.1771(5) 0.046(2) Uani 1 1 d . U . . .
C2_3 C 0.6009(6) 0.2419(5) 0.1821(5) 0.054(2) Uani 1 1 d . U . . .
C3_3 C 0.5492(6) 0.3055(5) 0.1983(5) 0.051(2) Uani 1 1 d . U . . .
H3_3 H 0.543427 0.323455 0.234237 0.061 Uiso 1 1 calc R U . . .
C4_3 C 0.5057(6) 0.3428(5) 0.1619(5) 0.049(2) Uani 1 1 d . U . . .
C5_3 C 0.5156(7) 0.3150(6) 0.1083(5) 0.064(3) Uani 1 1 d . U . . .
H5_3 H 0.484723 0.340247 0.084087 0.077 Uiso 1 1 calc R U . . .
C6_3 C 0.5682(7) 0.2532(6) 0.0902(5) 0.070(3) Uani 1 1 d . U . . .
H6_3 H 0.576001 0.236627 0.053112 0.085 Uiso 1 1 calc R U . . .
C7_3 C 0.6099(7) 0.2154(6) 0.1284(5) 0.065(3) Uani 1 1 d . U . . .
C8_3 C 0.6528(6) 0.1895(5) 0.2098(5) 0.051(2) Uani 1 1 d . U . . .
C9_3 C 0.6695(6) 0.1835(5) 0.2620(5) 0.048(2) Uani 1 1 d . U . . .
H9_3 H 0.644113 0.219466 0.288710 0.058 Uiso 1 1 calc R U . . .
C10_3 C 0.7228(6) 0.1258(5) 0.2760(5) 0.047(2) Uani 1 1 d . U . . .
C11_3 C 0.7585(6) 0.0720(6) 0.2361(5) 0.060(3) Uani 1 1 d . U . . .
H11_3 H 0.794605 0.031887 0.246124 0.072 Uiso 1 1 calc R U . . .
C12_3 C 0.7434(7) 0.0754(6) 0.1843(5) 0.071(3) Uani 1 1 d . U . . .
H12_3 H 0.768311 0.038876 0.158131 0.085 Uiso 1 1 calc R U . . .
C13_3 C 0.6906(7) 0.1338(6) 0.1714(5) 0.064(3) Uani 1 1 d . U . . .
C14_3 C 0.7430(6) 0.1191(6) 0.3311(5) 0.046(2) Uani 1 1 d . U . . .
C15_3 C 0.6945(9) 0.1113(7) 0.0695(6) 0.100(4) Uani 1 1 d . U . . .
H15A_3 H 0.657256 0.122835 0.047616 0.121 Uiso 1 1 calc R U . . .
H15B_3 H 0.707983 0.062263 0.080912 0.121 Uiso 1 1 calc R U . . .
C16_3 C 0.8061(8) 0.0859(6) -0.0209(6) 0.149(5) Uani 1 1 d G U . . .
H16_3 H 0.791407 0.050606 -0.027294 0.179 Uiso 1 1 calc R U . . .
C17_3 C 0.8674(7) 0.0974(7) -0.0601(5) 0.163(6) Uani 1 1 d G U . . .
H17_3 H 0.894692 0.069963 -0.093331 0.195 Uiso 1 1 calc R U . . .
C18_3 C 0.8889(6) 0.1490(8) -0.0507(5) 0.168(6) Uani 1 1 d G U . . .
H18_3 H 0.930869 0.156830 -0.077515 0.202 Uiso 1 1 calc R U . . .
C19_3 C 0.8491(8) 0.1891(7) -0.0021(6) 0.162(5) Uani 1 1 d G U . . .
H19_3 H 0.863761 0.224340 0.004340 0.194 Uiso 1 1 calc R U . . .
C20_3 C 0.7877(7) 0.1776(6) 0.0371(5) 0.144(5) Uani 1 1 d G U . . .
H20_3 H 0.760477 0.204983 0.070378 0.173 Uiso 1 1 calc R U . . .
C21_3 C 0.7662(6) 0.1260(7) 0.0278(5) 0.127(4) Uani 1 1 d G U . . .
O1_4 O 0.4498(4) 0.5658(3) 0.1999(3) 0.0511(16) Uani 1 1 d . U . . .
O2_4 O 0.4076(4) 0.5788(3) 0.1217(3) 0.0517(17) Uani 1 1 d . U . . .
O3_4 O 0.7408(4) 0.6473(4) 0.2597(3) 0.0561(18) Uani 1 1 d . U . . .
O4_4 O 0.8148(4) 0.7063(3) 0.2131(3) 0.0583(18) Uani 1 1 d . U . . .
N1_4 N 0.6158(6) 0.7545(5) 0.0421(5) 0.078(2) Uani 1 1 d . U . . .
C1_4 C 0.4464(6) 0.5896(5) 0.1481(5) 0.048(2) Uani 1 1 d . U . . .
C2_4 C 0.5802(6) 0.6815(6) 0.1157(5) 0.064(2) Uani 1 1 d . U . . .
C3_4 C 0.5395(6) 0.6395(6) 0.1441(5) 0.058(2) Uani 1 1 d . U . . .
H3_4 H 0.546227 0.615474 0.179788 0.070 Uiso 1 1 calc R U . . .
C4_4 C 0.4891(6) 0.6334(6) 0.1192(5) 0.055(2) Uani 1 1 d . U . . .
C5_4 C 0.4796(7) 0.6688(6) 0.0653(5) 0.062(3) Uani 1 1 d . U . . .
H5_4 H 0.445248 0.664075 0.048386 0.075 Uiso 1 1 calc R U . . .
C6_4 C 0.5199(7) 0.7096(6) 0.0376(5) 0.070(3) Uani 1 1 d . U . . .
H6_4 H 0.513667 0.733452 0.001734 0.084 Uiso 1 1 calc R U . . .
C7_4 C 0.5697(7) 0.7155(6) 0.0628(5) 0.069(2) Uani 1 1 d . U . . .
C8_4 C 0.6372(7) 0.6995(6) 0.1284(5) 0.065(2) Uani 1 1 d . U . . .
C9_4 C 0.6716(6) 0.6808(6) 0.1716(5) 0.065(3) Uani 1 1 d . U . . .
H9_4 H 0.657602 0.651350 0.203188 0.078 Uiso 1 1 calc R U . . .
C10_4 C 0.7265(6) 0.7042(6) 0.1698(5) 0.062(2) Uani 1 1 d . U . . .
C11_4 C 0.7468(7) 0.7471(6) 0.1218(6) 0.071(3) Uani 1 1 d . U . . .
H11_4 H 0.785272 0.763126 0.119958 0.085 Uiso 1 1 calc R U . . .
C12_4 C 0.7138(7) 0.7657(7) 0.0794(6) 0.077(3) Uani 1 1 d . U . . .
H12_4 H 0.728791 0.794635 0.047718 0.093 Uiso 1 1 calc R U . . .
C13_4 C 0.6576(7) 0.7432(7) 0.0809(6) 0.075(3) Uani 1 1 d . U . . .
C14_4 C 0.7625(7) 0.6843(6) 0.2168(6) 0.060(2) Uani 1 1 d . U . . .
C15_4 C 0.6281(8) 0.7867(7) -0.0169(6) 0.085(3) Uani 1 1 d D U . . .
H15A_4 H 0.580400 0.816833 -0.023625 0.102 Uiso 1 1 calc R U . C 1
H15B_4 H 0.659021 0.814695 -0.020921 0.102 Uiso 1 1 calc R U . C 1
C16_4 C 0.6370(7) 0.7413(6) -0.1067(7) 0.094(3) Uani 0.678(10) 1 d G U P D 1
H16_4 H 0.599428 0.782271 -0.113259 0.112 Uiso 0.678(10) 1 calc R U P D 1
C17_4 C 0.6646(8) 0.6882(8) -0.1448(5) 0.099(3) Uani 0.678(10) 1 d G U P D 1
H17_4 H 0.645849 0.692969 -0.177474 0.119 Uiso 0.678(10) 1 calc R U P D 1
C18_4 C 0.7197(8) 0.6282(7) -0.1352(6) 0.100(3) Uani 0.678(10) 1 d G U P D 1
H18_4 H 0.738511 0.591946 -0.161311 0.120 Uiso 0.678(10) 1 calc R U P D 1
C19_4 C 0.7471(7) 0.6212(6) -0.0875(7) 0.103(3) Uani 0.678(10) 1 d G U P D 1
H19_4 H 0.784752 0.580225 -0.080933 0.123 Uiso 0.678(10) 1 calc R U P D 1
C20_4 C 0.7196(8) 0.6743(8) -0.0493(5) 0.095(3) Uani 0.678(10) 1 d G U P D 1
H20_4 H 0.738332 0.669526 -0.016718 0.114 Uiso 0.678(10) 1 calc R U P D 1
C21_4 C 0.6645(8) 0.7343(6) -0.0590(6) 0.090(2) Uani 0.678(10) 1 d DG U P D 1
C16'_4 C 0.6523(16) 0.7842(11) -0.1239(13) 0.094(3) Uani 0.322(10) 1 d G U P D 2
H16'_4 H 0.630773 0.832444 -0.123986 0.112 Uiso 0.322(10) 1 calc R U P D 2
C17'_4 C 0.6816(17) 0.7507(15) -0.1764(9) 0.099(3) Uani 0.322(10) 1 d G U P D 2
H17'_4 H 0.680006 0.776060 -0.212479 0.119 Uiso 0.322(10) 1 calc R U P D 2
C18'_4 C 0.7131(17) 0.6801(15) -0.1762(9) 0.100(3) Uani 0.322(10) 1 d G U P D 2
H18'_4 H 0.733049 0.657194 -0.212171 0.120 Uiso 0.322(10) 1 calc R U P D 2
C19'_4 C 0.7153(17) 0.6430(11) -0.1235(13) 0.103(3) Uani 0.322(10) 1 d G U P D 2
H19'_4 H 0.736859 0.594712 -0.123370 0.123 Uiso 0.322(10) 1 calc R U P D 2
C20'_4 C 0.6861(18) 0.6765(14) -0.0709(9) 0.095(3) Uani 0.322(10) 1 d G U P D 2
H20'_4 H 0.687626 0.651094 -0.034876 0.114 Uiso 0.322(10) 1 calc R U P D 2
C21'_4 C 0.6546(17) 0.7471(15) -0.0711(9) 0.090(2) Uani 0.322(10) 1 d DG U P D 2
O1_5 O 0.1751(4) 0.8013(3) 0.6177(3) 0.0473(16) Uani 1 1 d . U . . .
O2_5 O 0.0994(4) 0.9067(3) 0.6424(3) 0.0485(16) Uani 1 1 d . U . . .
O3_5 O 0.1565(4) 0.4603(3) 0.7005(3) 0.0538(17) Uani 1 1 d . U . . .
O4_5 O 0.0788(4) 0.4146(4) 0.7649(3) 0.0527(17) Uani 1 1 d . U . . .
N1_5 N -0.0808(6) 0.7306(5) 0.8089(5) 0.078(2) Uani 1 1 d . U . . .
C1_5 C 0.1165(6) 0.8422(6) 0.6468(4) 0.044(2) Uani 1 1 d . U . . .
C2_5 C 0.0260(6) 0.7214(5) 0.7374(5) 0.060(3) Uani 1 1 d . U . . .
C3_5 C 0.0780(6) 0.7453(5) 0.6964(5) 0.050(2) Uani 1 1 d . U . . .
H3_5 H 0.123138 0.714588 0.674161 0.060 Uiso 1 1 calc R U . . .
C4_5 C 0.0617(6) 0.8155(5) 0.6890(5) 0.051(2) Uani 1 1 d . U . . .
C5_5 C -0.0044(6) 0.8599(6) 0.7221(5) 0.063(3) Uani 1 1 d . U . . .
H5_5 H -0.014081 0.907561 0.716430 0.075 Uiso 1 1 calc R U . . .
C6_5 C -0.0567(7) 0.8370(6) 0.7633(5) 0.068(3) Uani 1 1 d . U . . .
H6_5 H -0.101719 0.867972 0.785359 0.082 Uiso 1 1 calc R U . . .
C7_5 C -0.0404(7) 0.7665(6) 0.7709(5) 0.067(3) Uani 1 1 d . U . . .
C8_5 C 0.0237(6) 0.6531(6) 0.7560(5) 0.059(2) Uani 1 1 d . U . . .
C9_5 C 0.0702(6) 0.5889(5) 0.7376(5) 0.055(2) Uani 1 1 d . U . . .
H9_5 H 0.114462 0.583133 0.706800 0.066 Uiso 1 1 calc R U . . .
C10_5 C 0.0518(6) 0.5330(5) 0.7643(5) 0.054(2) Uani 1 1 d . U . . .
C11_5 C -0.0140(6) 0.5429(6) 0.8092(5) 0.060(3) Uani 1 1 d . U . . .
H11_5 H -0.025730 0.503941 0.827344 0.072 Uiso 1 1 calc R U . . .
C12_5 C -0.0619(7) 0.6051(6) 0.8283(5) 0.067(3) Uani 1 1 d . U . . .
H12_5 H -0.106068 0.610258 0.859136 0.081 Uiso 1 1 calc R U . . .
C13_5 C -0.0432(7) 0.6609(6) 0.8004(5) 0.065(3) Uani 1 1 d . U . . .
C14_5 C 0.0984(6) 0.4644(6) 0.7423(5) 0.051(2) Uani 1 1 d . U . . .
C15_5 C -0.1512(8) 0.7591(8) 0.8535(6) 0.103(3) Uani 0.593(8) 1 d D U P E 1
H15A_5 H -0.165452 0.720780 0.875862 0.123 Uiso 0.593(8) 1 calc R U P E 1
H15B_5 H -0.143287 0.783804 0.881258 0.123 Uiso 0.593(8) 1 calc R U P E 1
C16_5 C -0.2221(10) 0.7860(8) 0.7844(9) 0.126(4) Uani 0.593(8) 1 d G U P E 1
H16_5 H -0.188697 0.746372 0.763598 0.151 Uiso 0.593(8) 1 calc R U P E 1
C17_5 C -0.2836(12) 0.8272(11) 0.7660(8) 0.131(4) Uani 0.593(8) 1 d G U P E 1
H17_5 H -0.292187 0.815809 0.732738 0.157 Uiso 0.593(8) 1 calc R U P E 1
C18_5 C -0.3326(9) 0.8852(10) 0.7964(9) 0.133(5) Uani 0.593(8) 1 d G U P E 1
H18_5 H -0.374572 0.913389 0.783856 0.159 Uiso 0.593(8) 1 calc R U P E 1
C19_5 C -0.3200(10) 0.9019(8) 0.8451(9) 0.134(5) Uani 0.593(8) 1 d G U P E 1
H19_5 H -0.353469 0.941532 0.865833 0.161 Uiso 0.593(8) 1 calc R U P E 1
C20_5 C -0.2585(11) 0.8607(11) 0.8634(8) 0.126(4) Uani 0.593(8) 1 d G U P E 1
H20_5 H -0.249980 0.872097 0.896694 0.152 Uiso 0.593(8) 1 calc R U P E 1
C21_5 C -0.2096(9) 0.8027(9) 0.8330(9) 0.115(4) Uani 0.593(8) 1 d DG U P E 1
C15'_5 C -0.1512(8) 0.7591(8) 0.8535(6) 0.103(3) Uani 0.407(8) 1 d D U P E 2
H15C_5 H -0.181350 0.801783 0.837027 0.123 Uiso 0.407(8) 1 calc R U P E 2
H15D_5 H -0.177935 0.726654 0.861721 0.123 Uiso 0.407(8) 1 calc R U P E 2
C16'_5 C -0.0989(11) 0.7227(9) 0.9361(10) 0.126(4) Uani 0.407(8) 1 d DG U P E 2
H16'_5 H -0.074558 0.678121 0.921314 0.151 Uiso 0.407(8) 1 calc R U P E 2
C17'_5 C -0.0886(11) 0.7374(12) 0.9866(10) 0.131(4) Uani 0.407(8) 1 d G U P E 2
H17'_5 H -0.057238 0.702971 1.006402 0.157 Uiso 0.407(8) 1 calc R U P E 2
C18'_5 C -0.1243(13) 0.8026(13) 1.0082(10) 0.133(5) Uani 0.407(8) 1 d G U P E 2
H18'_5 H -0.117251 0.812670 1.042742 0.159 Uiso 0.407(8) 1 calc R U P E 2
C19'_5 C -0.1702(12) 0.8530(10) 0.9792(10) 0.134(5) Uani 0.407(8) 1 d G U P E 2
H19'_5 H -0.194584 0.897521 0.993994 0.161 Uiso 0.407(8) 1 calc R U P E 2
C20'_5 C -0.1805(11) 0.8382(8) 0.9287(9) 0.126(4) Uani 0.407(8) 1 d DG U P E 2
H20'_5 H -0.211905 0.872673 0.908906 0.152 Uiso 0.407(8) 1 calc R U P E 2
C21'_5 C -0.1449(12) 0.7731(9) 0.9071(9) 0.115(4) Uani 0.407(8) 1 d DG U P E 2
O1_6 O 0.3261(3) 0.8734(3) 0.5230(3) 0.0445(16) Uani 1 1 d . U . . .
O2_6 O 0.2469(4) 0.9798(3) 0.5404(3) 0.0477(16) Uani 1 1 d . U . . .
O3_6 O 0.7153(4) 0.7200(4) 0.3536(3) 0.0561(18) Uani 1 1 d . U . . .
O4_6 O 0.8096(4) 0.7581(3) 0.3139(3) 0.0552(18) Uani 1 1 d . U . . .
N1_6 N 0.5472(5) 1.0284(4) 0.4062(4) 0.055(2) Uani 1 1 d . U . . .
C1_6 C 0.3104(6) 0.9379(5) 0.5184(4) 0.041(2) Uani 1 1 d . U . . .
C2_6 C 0.4969(6) 0.9452(5) 0.4352(4) 0.045(2) Uani 1 1 d . U . . .
C3_6 C 0.4408(6) 0.9202(5) 0.4617(4) 0.044(2) Uani 1 1 d . U . . .
H3_6 H 0.450663 0.872554 0.462938 0.053 Uiso 1 1 calc R U . . .
C4_6 C 0.3699(6) 0.9639(5) 0.4866(4) 0.046(2) Uani 1 1 d . U . . .
C5_6 C 0.3551(6) 1.0354(5) 0.4845(4) 0.049(2) Uani 1 1 d . U . . .
H5_6 H 0.306807 1.065453 0.502004 0.059 Uiso 1 1 calc R U . . .
C6_6 C 0.4110(6) 1.0610(5) 0.4570(5) 0.053(2) Uani 1 1 d . U . . .
H6_6 H 0.401369 1.108647 0.454012 0.064 Uiso 1 1 calc R U . . .
C7_6 C 0.4821(6) 1.0152(5) 0.4337(5) 0.048(2) Uani 1 1 d . U . . .
C8_6 C 0.5752(6) 0.9145(5) 0.4052(5) 0.048(2) Uani 1 1 d . U . . .
C9_6 C 0.6209(6) 0.8492(5) 0.3909(5) 0.051(2) Uani 1 1 d . U . . .
H9_6 H 0.601980 0.813028 0.401315 0.061 Uiso 1 1 calc R U . . .
C10_6 C 0.6942(6) 0.8360(5) 0.3614(5) 0.053(2) Uani 1 1 d . U . . .
C11_6 C 0.7207(6) 0.8914(6) 0.3473(5) 0.058(3) Uani 1 1 d . U . . .
H11_6 H 0.771150 0.882481 0.326699 0.070 Uiso 1 1 calc R U . . .
C12_6 C 0.6771(6) 0.9566(6) 0.3618(5) 0.059(3) Uani 1 1 d . U . . .
H12_6 H 0.696186 0.992642 0.353709 0.071 Uiso 1 1 calc R U . . .
C13_6 C 0.6033(6) 0.9674(5) 0.3891(5) 0.053(2) Uani 1 1 d . U . . .
C14_6 C 0.7430(6) 0.7663(6) 0.3424(5) 0.053(2) Uani 1 1 d . U . . .
C15_6 C 0.5490(7) 1.0969(6) 0.3868(5) 0.062(3) Uani 1 1 d . U . . .
H15A_6 H 0.600034 1.096296 0.378248 0.075 Uiso 1 1 calc R U . . .
H15B_6 H 0.517290 1.128865 0.418681 0.075 Uiso 1 1 calc R U . . .
C16_6 C 0.4662(5) 1.1832(4) 0.3314(4) 0.097(4) Uani 1 1 d G U . . .
H16_6 H 0.443643 1.210622 0.364825 0.116 Uiso 1 1 calc R U . . .
C17_6 C 0.4428(5) 1.2051(4) 0.2809(5) 0.110(4) Uani 1 1 d G U . . .
H17_6 H 0.404263 1.247525 0.279871 0.132 Uiso 1 1 calc R U . . .
C18_6 C 0.4758(6) 1.1649(5) 0.2320(4) 0.107(4) Uani 1 1 d G U . . .
H18_6 H 0.459849 1.179918 0.197534 0.129 Uiso 1 1 calc R U . . .
C19_6 C 0.5322(6) 1.1029(5) 0.2336(4) 0.099(3) Uani 1 1 d G U . . .
H19_6 H 0.554816 1.075408 0.200150 0.119 Uiso 1 1 calc R U . . .
C20_6 C 0.5556(4) 1.0809(4) 0.2840(4) 0.083(3) Uani 1 1 d G U . . .
H20_6 H 0.594197 1.038504 0.285103 0.100 Uiso 1 1 calc R U . . .
C21_6 C 0.5226(5) 1.1211(4) 0.3330(3) 0.074(3) Uani 1 1 d G U . . .
O1_7 O 0.4162(5) 0.5181(4) 0.3279(3) 0.072(2) Uani 1 1 d D U . . .
N1_7 N 0.4614(10) 0.5304(7) 0.3990(6) 0.138(4) Uani 1 1 d D U . . .
C1_7 C 0.4335(11) 0.5534(7) 0.3529(7) 0.129(4) Uani 1 1 d D U . . .
C2_7 C 0.4213(13) 0.6300(8) 0.3300(9) 0.154(6) Uani 1 1 d D U . . .
H2A_7 H 0.437313 0.652038 0.353821 0.231 Uiso 1 1 calc R U . . .
H2B_7 H 0.450169 0.630963 0.288878 0.231 Uiso 1 1 calc R U . . .
H2C_7 H 0.368873 0.654402 0.333137 0.231 Uiso 1 1 calc R U . . .
C3_7 C 0.4933(14) 0.5718(11) 0.4206(10) 0.169(7) Uani 1 1 d D U . . .
H3A_7 H 0.511048 0.547724 0.454218 0.253 Uiso 1 1 calc R U . . .
H3B_7 H 0.534501 0.578754 0.389117 0.253 Uiso 1 1 calc R U . . .
H3C_7 H 0.455293 0.616034 0.432701 0.253 Uiso 1 1 calc R U . . .
C4_7 C 0.4910(13) 0.4593(9) 0.4113(10) 0.163(7) Uani 1 1 d D U . . .
H4A_7 H 0.508784 0.451604 0.446133 0.244 Uiso 1 1 calc R U . . .
H4B_7 H 0.452491 0.439463 0.418561 0.244 Uiso 1 1 calc R U . . .
H4C_7 H 0.531965 0.437842 0.377677 0.244 Uiso 1 1 calc R U . . .
O1_8 O 0.3024(4) 0.5432(4) 0.0796(3) 0.0615(19) Uani 1 1 d D U . . .
N1_8 N 0.3441(8) 0.5762(7) -0.0143(5) 0.122(4) Uani 1 1 d D U . . .
C1_8 C 0.3440(7) 0.5321(7) 0.0287(6) 0.090(3) Uani 1 1 d D U . . .
C2_8 C 0.3956(9) 0.4573(7) 0.0125(7) 0.112(5) Uani 1 1 d D U . . .
H2A_8 H 0.424796 0.456748 -0.028676 0.169 Uiso 1 1 calc R U . . .
H2B_8 H 0.428774 0.439704 0.037754 0.169 Uiso 1 1 calc R U . . .
H2C_8 H 0.365598 0.428729 0.018199 0.169 Uiso 1 1 calc R U . . .
C3_8 C 0.2982(11) 0.6456(8) 0.0082(9) 0.151(7) Uani 1 1 d D U . . .
H3A_8 H 0.298287 0.679277 -0.024645 0.226 Uiso 1 1 calc R U . . .
H3B_8 H 0.247574 0.647427 0.027769 0.226 Uiso 1 1 calc R U . . .
H3C_8 H 0.318738 0.655834 0.036275 0.226 Uiso 1 1 calc R U . . .
C4_8 C 0.3889(11) 0.5596(10) -0.0743(6) 0.146(7) Uani 1 1 d D U . . .
H4A_8 H 0.380138 0.600963 -0.099630 0.219 Uiso 1 1 calc R U . . .
H4B_8 H 0.441178 0.540533 -0.075297 0.219 Uiso 1 1 calc R U . . .
H4C_8 H 0.375670 0.526134 -0.088283 0.219 Uiso 1 1 calc R U . . .
O1_9 O 0.1020(4) 1.0564(3) 0.6190(3) 0.0574(19) Uani 1 1 d D U . . .
N1_9 N 0.0525(6) 1.1695(4) 0.6196(5) 0.090(3) Uani 1 1 d D U . . .
C1_9 C 0.0756(7) 1.1112(6) 0.5947(5) 0.075(3) Uani 1 1 d D U . . .
C2_9 C 0.0631(8) 1.1129(6) 0.5350(6) 0.085(4) Uani 1 1 d D U . . .
H2A_9 H 0.041829 1.160330 0.521873 0.127 Uiso 1 1 calc R U . . .
H2B_9 H 0.110318 1.090676 0.506521 0.127 Uiso 1 1 calc R U . . .
H2C_9 H 0.029217 1.088916 0.538171 0.127 Uiso 1 1 calc R U . . .
C3_9 C 0.0105(10) 1.2363(6) 0.5968(9) 0.139(6) Uani 1 1 d D U . . .
H3A_9 H -0.000076 1.271806 0.623471 0.208 Uiso 1 1 calc R U . . .
H3B_9 H 0.039662 1.246336 0.557794 0.208 Uiso 1 1 calc R U . . .
H3C_9 H -0.035968 1.235039 0.593865 0.208 Uiso 1 1 calc R U . . .
C4_9 C 0.0665(8) 1.1721(8) 0.6741(7) 0.106(4) Uani 1 1 d D U . . .
H4A_9 H 0.045548 1.219342 0.686364 0.160 Uiso 1 1 calc R U . . .
H4B_9 H 0.043593 1.144087 0.704187 0.160 Uiso 1 1 calc R U . . .
H4C_9 H 0.119788 1.154771 0.668959 0.160 Uiso 1 1 calc R U . . .
O1_10 O 0.0377(4) 0.2914(4) 0.7804(4) 0.067(2) Uani 1 1 d D U . . .
N1_10 N -0.0579(7) 0.3571(7) 0.8500(6) 0.120(4) Uani 1 1 d D U . . .
C1_10 C -0.0274(7) 0.3351(7) 0.7982(6) 0.089(3) Uani 1 1 d D U . . .
C2_10 C -0.0716(7) 0.3654(7) 0.7527(6) 0.091(4) Uani 1 1 d D U . . .
H2A_10 H -0.042604 0.344567 0.714837 0.137 Uiso 1 1 calc R U . . .
H2B_10 H -0.117957 0.356235 0.766166 0.137 Uiso 1 1 calc R U . . .
H2C_10 H -0.082452 0.414708 0.748289 0.137 Uiso 1 1 calc R U . . .
C3_10 C -0.0075(10) 0.3318(12) 0.8889(8) 0.148(6) Uani 1 1 d D U . . .
H3A_10 H -0.034016 0.350422 0.927926 0.223 Uiso 1 1 calc R U . . .
H3B_10 H 0.009265 0.281929 0.892247 0.223 Uiso 1 1 calc R U . . .
H3C_10 H 0.035212 0.346348 0.871957 0.223 Uiso 1 1 calc R U . . .
C4_10 C -0.1319(7) 0.4066(8) 0.8719(8) 0.118(5) Uani 1 1 d D U . . .
H4A_10 H -0.140937 0.414123 0.913409 0.177 Uiso 1 1 calc R U . . .
H4B_10 H -0.136111 0.449660 0.849208 0.177 Uiso 1 1 calc R U . . .
H4C_10 H -0.168415 0.389041 0.867944 0.177 Uiso 1 1 calc R U . . .
O1_11 O 0.2890(10) 0.6625(9) 0.4671(8) 0.078(3) Uani 0.467(6) 1 d D U P F 1
N1_11 N 0.2723(12) 0.5645(10) 0.4625(9) 0.085(3) Uani 0.467(6) 1 d D U P F 1
C1_11 C 0.2938(15) 0.6031(11) 0.4835(11) 0.082(3) Uani 0.467(6) 1 d D U P F 1
C2_11 C 0.3277(15) 0.5689(15) 0.5341(11) 0.086(4) Uani 0.467(6) 1 d D U P F 1
H2A_11 H 0.327249 0.522273 0.541339 0.129 Uiso 0.467(6) 1 calc R U P F 1
H2B_11 H 0.378700 0.567710 0.523628 0.129 Uiso 0.467(6) 1 calc R U P F 1
H2C_11 H 0.298934 0.594772 0.569669 0.129 Uiso 0.467(6) 1 calc R U P F 1
C3_11 C 0.2469(17) 0.5925(15) 0.4100(10) 0.089(5) Uani 0.467(6) 1 d D U P F 1
H3A_11 H 0.231566 0.559801 0.397056 0.134 Uiso 0.467(6) 1 calc R U P F 1
H3B_11 H 0.205006 0.635246 0.419243 0.134 Uiso 0.467(6) 1 calc R U P F 1
H3C_11 H 0.287132 0.601206 0.378516 0.134 Uiso 0.467(6) 1 calc R U P F 1
C4_11 C 0.2741(17) 0.4957(11) 0.4844(14) 0.093(5) Uani 0.467(6) 1 d D U P F 1
H4A_11 H 0.254445 0.477613 0.460446 0.139 Uiso 0.467(6) 1 calc R U P F 1
H4B_11 H 0.325117 0.466158 0.482012 0.139 Uiso 0.467(6) 1 calc R U P F 1
H4C_11 H 0.244026 0.497240 0.525318 0.139 Uiso 0.467(6) 1 calc R U P F 1
O1_12 O 0.4462(9) 0.7505(8) 0.4254(7) 0.078(3) Uani 0.533(6) 1 d D U P F 2
N1_12 N 0.4911(10) 0.7604(10) 0.3284(7) 0.085(3) Uani 0.533(6) 1 d D U P F 2
C1_12 C 0.4372(11) 0.7738(12) 0.3764(8) 0.082(3) Uani 0.533(6) 1 d D U P F 2
C2_12 C 0.3594(11) 0.8196(12) 0.3755(11) 0.086(4) Uani 0.533(6) 1 d D U P F 2
H2A_12 H 0.358688 0.834859 0.334950 0.103 Uiso 0.533(6) 1 calc R U P F 2
H2B_12 H 0.325616 0.794255 0.391755 0.103 Uiso 0.533(6) 1 calc R U P F 2
H2C_12 H 0.343695 0.859283 0.399168 0.103 Uiso 0.533(6) 1 calc R U P F 2
C3_12 C 0.4751(15) 0.7776(13) 0.2701(9) 0.089(5) Uani 0.533(6) 1 d D U P F 2
H3A_12 H 0.521483 0.764261 0.238699 0.134 Uiso 0.533(6) 1 calc R U P F 2
H3B_12 H 0.444193 0.752981 0.266868 0.134 Uiso 0.533(6) 1 calc R U P F 2
H3C_12 H 0.449044 0.826680 0.266514 0.134 Uiso 0.533(6) 1 calc R U P F 2
C4_12 C 0.5646(11) 0.7140(12) 0.3292(13) 0.093(5) Uani 0.533(6) 1 d D U P F 2
H4A_12 H 0.597710 0.710249 0.289214 0.139 Uiso 0.533(6) 1 calc R U P F 2
H4B_12 H 0.583065 0.731442 0.354488 0.139 Uiso 0.533(6) 1 calc R U P F 2
H4C_12 H 0.562469 0.669005 0.344381 0.139 Uiso 0.533(6) 1 calc R U P F 2
O1_13 O 0.3841(9) 0.9490(8) 0.2514(7) 0.088(3) Uani 0.522(6) 1 d D U P G 1
N1_13 N 0.2844(9) 1.0057(8) 0.3210(7) 0.069(3) Uani 0.522(6) 1 d D U P G 1
C1_13 C 0.3535(10) 0.9855(11) 0.2959(9) 0.077(3) Uani 0.522(6) 1 d D U P G 1
C2_13 C 0.4003(13) 1.0081(12) 0.3225(11) 0.078(4) Uani 0.522(6) 1 d D U P G 1
H2A_13 H 0.368335 1.035890 0.356448 0.117 Uiso 0.522(6) 1 calc R U P G 1
H2B_13 H 0.436980 0.967898 0.334984 0.117 Uiso 0.522(6) 1 calc R U P G 1
H2C_13 H 0.425480 1.035000 0.292961 0.117 Uiso 0.522(6) 1 calc R U P G 1
C3_13 C 0.2432(12) 1.0426(11) 0.3754(9) 0.068(4) Uani 0.522(6) 1 d D U P G 1
H3A_13 H 0.190558 1.050802 0.383177 0.102 Uiso 0.522(6) 1 calc R U P G 1
H3B_13 H 0.260791 1.015389 0.408137 0.102 Uiso 0.522(6) 1 calc R U P G 1
H3C_13 H 0.250857 1.086231 0.371328 0.102 Uiso 0.522(6) 1 calc R U P G 1
C4_13 C 0.2393(13) 0.9884(13) 0.2917(11) 0.085(4) Uani 0.522(6) 1 d D U P G 1
H4A_13 H 0.187305 1.005942 0.314160 0.127 Uiso 0.522(6) 1 calc R U P G 1
H4B_13 H 0.245381 1.008951 0.251878 0.127 Uiso 0.522(6) 1 calc R U P G 1
H4C_13 H 0.255585 0.938804 0.289783 0.127 Uiso 0.522(6) 1 calc R U P G 1
O1_14 O 0.3358(5) 0.7314(4) 0.5344(4) 0.088(3) Uani 1 1 d D U . F 1
N1_14 N 0.4644(13) 0.7106(15) 0.5217(12) 0.128(6) Uani 0.467(6) 1 d D U P F 1
C1_14 C 0.4021(11) 0.7210(17) 0.5089(13) 0.118(5) Uani 0.467(6) 1 d D U P F 1
C2_14 C 0.387(2) 0.7258(17) 0.4484(14) 0.119(7) Uani 0.467(6) 1 d D U P F 1
H2A_14 H 0.432712 0.719148 0.416941 0.178 Uiso 0.467(6) 1 calc R U P F 1
H2B_14 H 0.366872 0.690583 0.447276 0.178 Uiso 0.467(6) 1 calc R U P F 1
H2C_14 H 0.350764 0.770817 0.443002 0.178 Uiso 0.467(6) 1 calc R U P F 1
C3_14 C 0.4657(18) 0.7197(13) 0.5825(12) 0.095(7) Uani 0.467(6) 1 d D U P F 1
H3A_14 H 0.516694 0.709631 0.582746 0.143 Uiso 0.467(6) 1 calc R U P F 1
H3B_14 H 0.436213 0.766755 0.593796 0.143 Uiso 0.467(6) 1 calc R U P F 1
H3C_14 H 0.445098 0.688561 0.610448 0.143 Uiso 0.467(6) 1 calc R U P F 1
C4_14 C 0.5417(16) 0.683(2) 0.4835(18) 0.147(10) Uani 0.467(6) 1 d D U P F 1
H4A_14 H 0.576114 0.681004 0.505063 0.220 Uiso 0.467(6) 1 calc R U P F 1
H4B_14 H 0.551542 0.636714 0.472409 0.220 Uiso 0.467(6) 1 calc R U P F 1
H4C_14 H 0.548041 0.712131 0.448111 0.220 Uiso 0.467(6) 1 calc R U P F 1
O1_15 O 0.2961(10) 1.2965(9) 0.3995(8) 0.088(3) Uani 0.478(6) 1 d D U P G 2
N1_15 N 0.2361(10) 1.2389(9) 0.4663(8) 0.069(3) Uani 0.478(6) 1 d D U P G 2
C1_15 C 0.2826(12) 1.2697(12) 0.4490(9) 0.077(3) Uani 0.478(6) 1 d D U P G 2
C2_15 C 0.3213(14) 1.2734(14) 0.4933(11) 0.078(4) Uani 0.478(6) 1 d D U P G 2
H2A_15 H 0.304260 1.249673 0.530175 0.117 Uiso 0.478(6) 1 calc R U P G 2
H2B_15 H 0.374717 1.251763 0.477414 0.117 Uiso 0.478(6) 1 calc R U P G 2
H2C_15 H 0.309551 1.321184 0.500756 0.117 Uiso 0.478(6) 1 calc R U P G 2
C3_15 C 0.2136(13) 1.2145(11) 0.5272(9) 0.068(4) Uani 0.478(6) 1 d D U P G 2
H3A_15 H 0.177706 1.192450 0.531062 0.102 Uiso 0.478(6) 1 calc R U P G 2
H3B_15 H 0.256919 1.181544 0.538083 0.102 Uiso 0.478(6) 1 calc R U P G 2
H3C_15 H 0.191149 1.252982 0.553211 0.102 Uiso 0.478(6) 1 calc R U P G 2
C4_15 C 0.1916(14) 1.2365(14) 0.4306(12) 0.085(4) Uani 0.478(6) 1 d D U P G 2
H4A_15 H 0.159746 1.210541 0.451883 0.127 Uiso 0.478(6) 1 calc R U P G 2
H4B_15 H 0.161085 1.282889 0.421755 0.127 Uiso 0.478(6) 1 calc R U P G 2
H4C_15 H 0.223859 1.214330 0.393845 0.127 Uiso 0.478(6) 1 calc R U P G 2

loop_
_atom_site_aniso_label
_atom_site_aniso_U_11
_atom_site_aniso_U_22
_atom_site_aniso_U_33
_atom_site_aniso_U_23
_atom_site_aniso_U_13
_atom_site_aniso_U_12
Cu1 0.0457(10) 0.0420(9) 0.0440(9) -0.0048(7) -0.0129(7) -0.0103(8)
Cu2 0.0463(10) 0.0442(9) 0.0433(9) -0.0046(7) -0.0132(7) -0.0106(8)
Cu3 0.0417(9) 0.0334(8) 0.0452(9) -0.0013(7) -0.0128(7) -0.0108(7)
Cu4 0.0420(9) 0.0326(8) 0.0468(9) -0.0014(7) -0.0136(7) -0.0097(7)
Cu5 0.0472(10) 0.0437(9) 0.0618(10) -0.0020(8) -0.0068(8) -0.0192(8)
Cu6 0.0471(10) 0.0432(9) 0.0597(10) -0.0013(8) -0.0077(8) -0.0177(8)
O5 0.074(6) 0.093(6) 0.110(7) 0.002(5) 0.003(5) -0.050(5)
O1_1 0.052(4) 0.048(4) 0.052(4) -0.011(3) -0.021(3) -0.006(3)
O2_1 0.051(4) 0.048(4) 0.048(4) -0.008(3) -0.019(3) -0.002(3)
O3_1 0.043(4) 0.035(3) 0.042(3) -0.009(3) -0.012(3) -0.006(3)
O4_1 0.052(4) 0.038(4) 0.050(4) -0.008(3) -0.019(3) -0.005(3)
N1_1 0.055(4) 0.048(4) 0.044(4) -0.005(3) -0.016(4) -0.006(4)
C1_1 0.048(5) 0.048(5) 0.044(5) -0.008(4) -0.016(4) -0.009(4)
C2_1 0.047(5) 0.043(4) 0.044(5) -0.004(4) -0.010(4) -0.011(4)
C3_1 0.047(5) 0.039(5) 0.043(5) 0.000(4) -0.010(4) -0.010(4)
C4_1 0.053(5) 0.045(4) 0.047(5) -0.006(4) -0.015(4) -0.008(4)
C5_1 0.058(6) 0.048(5) 0.048(5) -0.006(4) -0.018(4) -0.006(4)
C6_1 0.061(6) 0.049(5) 0.046(5) -0.004(4) -0.019(5) -0.002(4)
C7_1 0.052(5) 0.051(5) 0.041(5) -0.005(4) -0.013(4) -0.008(4)
C8_1 0.042(5) 0.040(4) 0.044(4) -0.003(4) -0.011(4) -0.012(4)
C9_1 0.044(5) 0.038(5) 0.050(5) -0.004(4) -0.010(4) -0.011(4)
C10_1 0.039(5) 0.031(4) 0.046(4) -0.005(4) -0.006(4) -0.014(4)
C11_1 0.042(5) 0.037(5) 0.045(5) -0.007(4) -0.005(4) -0.012(4)
C12_1 0.048(5) 0.038(5) 0.050(5) -0.008(4) -0.009(4) -0.008(4)
C13_1 0.047(5) 0.040(4) 0.047(5) -0.006(4) -0.008(4) -0.008(4)
C14_1 0.038(5) 0.034(5) 0.046(4) -0.007(4) -0.007(4) -0.011(4)
C15_1 0.086(5) 0.058(5) 0.058(5) -0.008(4) -0.024(4) -0.003(4)
C16_1 0.117(5) 0.071(5) 0.068(4) 0.001(4) -0.016(4) -0.008(5)
C17_1 0.124(5) 0.079(5) 0.075(5) 0.004(4) -0.012(5) -0.007(5)
C18_1 0.127(5) 0.082(5) 0.076(5) 0.003(4) -0.010(5) -0.006(5)
C19_1 0.125(5) 0.078(5) 0.075(4) 0.003(4) -0.013(4) -0.006(5)
C20_1 0.120(5) 0.073(4) 0.071(4) 0.003(4) -0.015(4) -0.006(4)
C21_1 0.111(5) 0.067(4) 0.065(4) 0.001(4) -0.020(4) -0.005(4)
C16'_1 0.117(5) 0.071(5) 0.068(4) 0.001(4) -0.016(4) -0.008(5)
C17'_1 0.124(5) 0.079(5) 0.075(5) 0.004(4) -0.012(5) -0.007(5)
C18'_1 0.127(5) 0.082(5) 0.076(5) 0.003(4) -0.010(5) -0.006(5)
C19'_1 0.125(5) 0.078(5) 0.075(4) 0.003(4) -0.013(4) -0.006(5)
C20'_1 0.120(5) 0.073(4) 0.071(4) 0.003(4) -0.015(4) -0.006(4)
C21'_1 0.111(5) 0.067(4) 0.065(4) 0.001(4) -0.020(4) -0.005(4)
O1_2 0.056(4) 0.061(4) 0.043(4) 0.000(3) -0.009(3) -0.026(3)
O2_2 0.048(4) 0.059(4) 0.050(4) 0.004(3) -0.014(3) -0.019(3)
O3_2 0.047(4) 0.048(4) 0.066(4) -0.002(3) 0.000(3) -0.022(3)
O4_2 0.045(4) 0.051(4) 0.063(4) 0.000(3) -0.008(3) -0.017(3)
N1_2 0.053(4) 0.060(4) 0.062(4) 0.006(4) -0.022(4) -0.025(4)
C1_2 0.050(5) 0.048(5) 0.050(5) 0.001(4) -0.016(4) -0.019(4)
C2_2 0.052(5) 0.048(5) 0.057(4) 0.001(4) -0.014(4) -0.017(4)
C3_2 0.052(5) 0.041(5) 0.056(5) 0.000(4) -0.014(4) -0.015(4)
C4_2 0.046(5) 0.046(5) 0.055(5) -0.001(4) -0.014(4) -0.015(4)
C5_2 0.056(5) 0.056(5) 0.060(5) -0.003(5) -0.015(4) -0.021(5)
C6_2 0.054(5) 0.057(5) 0.065(5) 0.006(5) -0.021(5) -0.021(5)
C7_2 0.055(5) 0.049(5) 0.059(4) 0.008(4) -0.018(4) -0.021(4)
C8_2 0.049(5) 0.047(5) 0.059(4) 0.001(4) -0.014(4) -0.021(4)
C9_2 0.050(5) 0.039(5) 0.064(5) -0.001(5) -0.015(4) -0.020(4)
C10_2 0.051(5) 0.040(4) 0.063(5) -0.003(4) -0.010(4) -0.019(4)
C11_2 0.050(5) 0.043(5) 0.058(5) 0.004(5) -0.010(4) -0.022(5)
C12_2 0.049(5) 0.044(5) 0.065(5) 0.005(5) -0.015(4) -0.020(4)
C13_2 0.053(5) 0.050(5) 0.063(5) 0.008(4) -0.014(4) -0.022(4)
C14_2 0.049(5) 0.042(5) 0.059(5) -0.002(4) -0.006(4) -0.016(4)
C15_2 0.078(6) 0.090(6) 0.074(6) 0.013(5) -0.031(5) -0.044(5)
C16_2 0.150(8) 0.121(7) 0.099(7) 0.008(6) -0.046(6) -0.092(6)
C17_2 0.172(9) 0.126(8) 0.099(8) 0.017(7) -0.055(7) -0.092(7)
C18_2 0.173(9) 0.113(8) 0.119(8) 0.022(7) -0.078(8) -0.078(7)
C19_2 0.154(8) 0.108(7) 0.141(9) 0.023(7) -0.083(7) -0.063(7)
C20_2 0.128(8) 0.096(7) 0.133(8) 0.021(7) -0.070(7) -0.064(6)
C21_2 0.114(7) 0.106(6) 0.097(6) 0.014(6) -0.050(6) -0.071(5)
O1_3 0.055(4) 0.045(4) 0.044(4) -0.009(3) -0.015(3) -0.006(3)
O2_3 0.054(4) 0.047(4) 0.049(4) -0.005(3) -0.020(3) -0.004(3)
O3_3 0.055(4) 0.041(4) 0.051(4) -0.002(3) -0.023(3) -0.006(3)
O4_3 0.064(5) 0.036(4) 0.056(4) -0.002(3) -0.030(4) -0.010(3)
N1_3 0.091(5) 0.055(4) 0.057(4) -0.017(4) -0.030(4) 0.004(4)
C1_3 0.052(5) 0.042(4) 0.043(5) -0.006(4) -0.015(4) -0.012(4)
C2_3 0.062(5) 0.048(5) 0.044(5) -0.004(4) -0.018(4) -0.008(4)
C3_3 0.056(5) 0.048(5) 0.041(5) -0.007(4) -0.015(4) -0.007(4)
C4_3 0.057(5) 0.043(4) 0.046(5) -0.007(4) -0.018(4) -0.011(4)
C5_3 0.076(6) 0.056(5) 0.052(5) -0.009(4) -0.029(5) -0.002(5)
C6_3 0.082(6) 0.063(6) 0.053(5) -0.014(5) -0.030(5) 0.003(5)
C7_3 0.078(5) 0.054(5) 0.054(5) -0.010(4) -0.027(4) -0.004(4)
C8_3 0.060(5) 0.041(4) 0.049(5) -0.006(4) -0.019(4) -0.009(4)
C9_3 0.056(5) 0.042(5) 0.047(5) -0.006(4) -0.018(4) -0.014(4)
C10_3 0.052(5) 0.041(5) 0.051(5) -0.001(4) -0.017(4) -0.016(4)
C11_3 0.066(6) 0.050(5) 0.054(5) -0.005(4) -0.024(5) -0.002(5)
C12_3 0.080(6) 0.055(5) 0.061(6) -0.012(5) -0.025(5) 0.002(5)
C13_3 0.077(6) 0.049(5) 0.058(5) -0.008(4) -0.026(4) -0.004(4)
C14_3 0.050(5) 0.038(5) 0.052(5) 0.001(4) -0.018(4) -0.015(4)
C15_3 0.120(7) 0.076(6) 0.073(6) -0.023(5) -0.032(5) 0.012(6)
C16_3 0.148(9) 0.133(9) 0.100(8) -0.022(7) -0.001(7) 0.003(8)
C17_3 0.155(10) 0.150(10) 0.107(8) -0.018(8) 0.005(7) 0.001(9)
C18_3 0.158(10) 0.151(10) 0.119(9) -0.007(8) 0.008(8) -0.006(8)
C19_3 0.152(10) 0.143(9) 0.119(9) -0.006(8) 0.010(8) -0.011(8)
C20_3 0.141(9) 0.121(8) 0.112(8) -0.012(7) 0.003(7) -0.010(7)
C21_3 0.136(8) 0.104(7) 0.088(7) -0.023(6) -0.010(6) 0.005(6)
O1_4 0.048(4) 0.053(4) 0.052(4) -0.001(3) -0.015(3) -0.017(3)
O2_4 0.055(4) 0.060(4) 0.042(4) 0.003(3) -0.015(3) -0.023(3)
O3_4 0.051(4) 0.057(4) 0.065(5) -0.003(4) -0.015(4) -0.025(4)
O4_4 0.052(4) 0.053(4) 0.071(5) 0.008(4) -0.019(4) -0.023(4)
N1_4 0.086(5) 0.089(5) 0.075(5) 0.022(4) -0.035(4) -0.048(4)
C1_4 0.047(5) 0.049(5) 0.050(5) -0.003(4) -0.017(4) -0.016(4)
C2_4 0.062(5) 0.068(5) 0.068(5) 0.010(4) -0.025(4) -0.030(4)
C3_4 0.056(5) 0.061(6) 0.061(5) 0.007(5) -0.021(5) -0.024(4)
C4_4 0.055(5) 0.056(5) 0.058(5) 0.005(4) -0.021(4) -0.020(4)
C5_4 0.071(6) 0.063(6) 0.060(6) 0.009(5) -0.024(5) -0.031(5)
C6_4 0.080(6) 0.075(6) 0.062(6) 0.013(5) -0.028(5) -0.033(5)
C7_4 0.073(5) 0.074(5) 0.070(5) 0.016(4) -0.028(4) -0.037(4)
C8_4 0.067(5) 0.070(5) 0.067(5) 0.010(4) -0.025(4) -0.036(4)
C9_4 0.062(6) 0.067(6) 0.072(6) 0.006(5) -0.023(5) -0.029(5)
C10_4 0.060(5) 0.065(5) 0.072(5) 0.004(4) -0.024(4) -0.030(4)
C11_4 0.073(6) 0.075(6) 0.080(6) 0.015(5) -0.034(5) -0.039(5)
C12_4 0.081(6) 0.085(6) 0.080(6) 0.022(5) -0.030(5) -0.048(5)
C13_4 0.079(5) 0.081(6) 0.080(5) 0.017(5) -0.030(5) -0.046(5)
C14_4 0.054(5) 0.058(5) 0.071(5) -0.003(4) -0.017(4) -0.023(4)
C15_4 0.103(6) 0.093(5) 0.075(5) 0.008(4) -0.025(5) -0.056(5)
C16_4 0.108(5) 0.106(4) 0.087(4) -0.007(4) -0.015(4) -0.067(4)
C17_4 0.110(5) 0.113(4) 0.092(4) -0.010(4) -0.012(4) -0.066(4)
C18_4 0.110(5) 0.111(5) 0.092(5) -0.015(4) -0.009(4) -0.066(4)
C19_4 0.110(5) 0.112(5) 0.094(5) -0.011(4) -0.008(4) -0.062(4)
C20_4 0.107(4) 0.106(4) 0.090(4) -0.009(4) -0.013(4) -0.066(4)
C21_4 0.104(4) 0.101(4) 0.085(4) -0.004(4) -0.016(4) -0.067(4)
C16'_4 0.108(5) 0.106(4) 0.087(4) -0.007(4) -0.015(4) -0.067(4)
C17'_4 0.110(5) 0.113(4) 0.092(4) -0.010(4) -0.012(4) -0.066(4)
C18'_4 0.110(5) 0.111(5) 0.092(5) -0.015(4) -0.009(4) -0.066(4)
C19'_4 0.110(5) 0.112(5) 0.094(5) -0.011(4) -0.008(4) -0.062(4)
C20'_4 0.107(4) 0.106(4) 0.090(4) -0.009(4) -0.013(4) -0.066(4)
C21'_4 0.104(4) 0.101(4) 0.085(4) -0.004(4) -0.016(4) -0.067(4)
O1_5 0.044(4) 0.035(3) 0.054(4) 0.002(3) -0.009(3) -0.010(3)
O2_5 0.046(4) 0.038(3) 0.055(4) -0.002(3) -0.004(3) -0.015(3)
O3_5 0.052(4) 0.042(4) 0.065(4) -0.003(3) -0.007(3) -0.020(3)
O4_5 0.051(4) 0.047(4) 0.058(4) 0.001(3) -0.010(3) -0.021(3)
N1_5 0.071(5) 0.055(4) 0.087(5) -0.006(4) 0.016(4) -0.029(4)
C1_5 0.047(5) 0.037(5) 0.048(5) -0.004(4) -0.013(4) -0.014(4)
C2_5 0.058(5) 0.046(4) 0.060(5) -0.001(4) 0.000(4) -0.015(4)
C3_5 0.051(5) 0.042(5) 0.049(5) -0.006(4) -0.003(4) -0.014(4)
C4_5 0.054(5) 0.041(4) 0.051(5) -0.005(4) -0.005(4) -0.016(4)
C5_5 0.061(6) 0.043(5) 0.068(6) -0.008(5) 0.004(5) -0.015(4)
C6_5 0.062(6) 0.048(5) 0.072(6) -0.005(5) 0.006(5) -0.014(5)
C7_5 0.061(5) 0.052(4) 0.074(5) -0.008(4) 0.005(4) -0.021(4)
C8_5 0.056(5) 0.047(4) 0.065(5) -0.001(4) -0.002(4) -0.021(4)
C9_5 0.053(5) 0.047(5) 0.061(6) 0.000(4) -0.008(4) -0.020(4)
C10_5 0.054(5) 0.048(4) 0.058(5) -0.002(4) -0.009(4) -0.023(4)
C11_5 0.060(6) 0.049(5) 0.067(6) -0.005(5) -0.004(5) -0.024(5)
C12_5 0.063(6) 0.054(5) 0.070(6) -0.003(5) 0.005(5) -0.023(5)
C13_5 0.063(5) 0.051(4) 0.072(5) -0.007(4) 0.001(4) -0.024(4)
C14_5 0.051(5) 0.045(4) 0.059(5) -0.002(4) -0.011(4) -0.023(4)
C15_5 0.088(5) 0.081(5) 0.102(5) -0.001(4) 0.023(4) -0.031(4)
C16_5 0.106(7) 0.117(7) 0.118(7) 0.007(7) 0.009(6) -0.036(6)
C17_5 0.112(8) 0.126(8) 0.121(8) 0.010(7) 0.003(7) -0.037(7)
C18_5 0.115(8) 0.126(8) 0.125(8) 0.009(7) 0.000(7) -0.039(7)
C19_5 0.118(8) 0.122(8) 0.127(8) 0.003(7) 0.000(7) -0.034(7)
C20_5 0.109(8) 0.112(7) 0.123(8) 0.002(6) 0.005(7) -0.033(6)
C21_5 0.097(6) 0.099(6) 0.111(6) 0.003(5) 0.016(5) -0.034(5)
C15'_5 0.088(5) 0.081(5) 0.102(5) -0.001(4) 0.023(4) -0.031(4)
C16'_5 0.106(7) 0.117(7) 0.118(7) 0.007(7) 0.009(6) -0.036(6)
C17'_5 0.112(8) 0.126(8) 0.121(8) 0.010(7) 0.003(7) -0.037(7)
C18'_5 0.115(8) 0.126(8) 0.125(8) 0.009(7) 0.000(7) -0.039(7)
C19'_5 0.118(8) 0.122(8) 0.127(8) 0.003(7) 0.000(7) -0.034(7)
C20'_5 0.109(8) 0.112(7) 0.123(8) 0.002(6) 0.005(7) -0.033(6)
C21'_5 0.097(6) 0.099(6) 0.111(6) 0.003(5) 0.016(5) -0.034(5)
O1_6 0.037(3) 0.040(3) 0.051(4) -0.007(3) -0.004(3) -0.014(3)
O2_6 0.045(4) 0.033(3) 0.059(4) 0.000(3) -0.010(3) -0.012(3)
O3_6 0.047(4) 0.050(4) 0.070(5) -0.007(4) -0.004(4) -0.025(4)
O4_6 0.047(4) 0.042(4) 0.073(5) -0.011(3) -0.007(4) -0.018(4)
N1_6 0.056(4) 0.042(4) 0.067(5) -0.007(4) -0.008(4) -0.022(4)
C1_6 0.041(4) 0.037(4) 0.043(5) -0.006(4) -0.012(4) -0.010(4)
C2_6 0.049(4) 0.037(4) 0.050(5) -0.004(4) -0.009(4) -0.018(4)
C3_6 0.050(5) 0.037(5) 0.047(5) -0.004(4) -0.014(4) -0.015(4)
C4_6 0.048(4) 0.040(4) 0.048(5) -0.005(4) -0.011(4) -0.014(4)
C5_6 0.048(5) 0.041(5) 0.052(5) -0.004(4) -0.008(4) -0.013(4)
C6_6 0.055(5) 0.037(5) 0.062(6) -0.005(4) -0.009(5) -0.016(4)
C7_6 0.050(4) 0.037(4) 0.055(5) -0.005(4) -0.007(4) -0.016(4)
C8_6 0.049(5) 0.039(4) 0.056(5) -0.004(4) -0.010(4) -0.018(4)
C9_6 0.045(5) 0.050(5) 0.061(6) -0.009(4) -0.010(4) -0.023(4)
C10_6 0.043(5) 0.052(4) 0.066(5) -0.007(4) -0.006(4) -0.026(4)
C11_6 0.045(5) 0.056(5) 0.072(6) -0.004(5) -0.002(5) -0.028(4)
C12_6 0.053(5) 0.046(5) 0.072(6) -0.003(5) -0.002(5) -0.023(5)
C13_6 0.052(5) 0.043(4) 0.061(5) -0.005(4) -0.006(4) -0.019(4)
C14_6 0.045(5) 0.049(5) 0.063(5) -0.006(4) -0.006(4) -0.019(4)
C15_6 0.062(6) 0.053(5) 0.073(6) -0.005(5) -0.008(5) -0.029(4)
C16_6 0.087(7) 0.089(7) 0.092(7) 0.015(6) -0.016(6) -0.019(6)
C17_6 0.100(8) 0.101(7) 0.101(7) 0.017(6) -0.021(6) -0.018(6)
C18_6 0.107(8) 0.110(8) 0.101(7) 0.012(6) -0.037(6) -0.033(6)
C19_6 0.108(8) 0.098(7) 0.097(7) 0.000(6) -0.029(6) -0.042(6)
C20_6 0.096(7) 0.081(6) 0.081(6) 0.003(5) -0.027(6) -0.040(5)
C21_6 0.072(6) 0.069(5) 0.081(6) 0.012(5) -0.014(5) -0.036(5)
O1_7 0.096(6) 0.074(5) 0.066(5) -0.002(4) -0.046(4) -0.031(4)
N1_7 0.209(9) 0.129(8) 0.121(8) -0.008(7) -0.108(7) -0.056(8)
C1_7 0.170(8) 0.114(7) 0.108(7) 0.000(6) -0.073(6) -0.030(7)
C2_7 0.202(15) 0.118(10) 0.149(13) -0.003(10) -0.073(12) -0.046(11)
C3_7 0.223(16) 0.163(13) 0.165(14) -0.002(12) -0.111(12) -0.073(13)
C4_7 0.210(16) 0.136(11) 0.152(13) 0.004(11) -0.097(12) -0.037(12)
O1_8 0.060(5) 0.077(5) 0.050(4) -0.002(4) -0.021(4) -0.021(4)
N1_8 0.117(8) 0.123(7) 0.096(7) 0.020(6) -0.012(6) -0.033(7)
C1_8 0.084(7) 0.109(6) 0.079(6) 0.010(6) -0.032(6) -0.032(6)
C2_8 0.110(11) 0.104(9) 0.093(10) -0.012(8) -0.023(8) -0.006(8)
C3_8 0.136(13) 0.097(9) 0.166(14) 0.015(9) -0.004(11) -0.020(10)
C4_8 0.144(13) 0.146(13) 0.091(9) 0.027(9) 0.014(10) -0.037(11)
O1_9 0.053(4) 0.034(4) 0.079(5) -0.015(4) -0.020(4) -0.003(4)
N1_9 0.089(6) 0.043(5) 0.127(7) -0.020(5) -0.014(6) -0.018(5)
C1_9 0.072(6) 0.042(5) 0.105(6) -0.016(5) -0.019(5) -0.014(5)
C2_9 0.098(9) 0.054(7) 0.103(9) 0.016(6) -0.036(8) -0.028(7)
C3_9 0.121(12) 0.043(7) 0.195(14) 0.009(9) -0.006(10) -0.002(8)
C4_9 0.088(9) 0.110(10) 0.137(11) -0.050(8) -0.011(8) -0.052(8)
O1_10 0.054(5) 0.056(5) 0.087(5) 0.006(4) -0.013(4) -0.025(4)
N1_10 0.090(7) 0.132(8) 0.117(7) -0.013(7) -0.006(6) -0.030(6)
C1_10 0.081(6) 0.086(7) 0.103(7) -0.009(6) -0.008(6) -0.043(5)
C2_10 0.070(8) 0.086(9) 0.111(9) 0.007(8) -0.021(7) -0.027(7)
C3_10 0.110(11) 0.215(16) 0.116(11) -0.011(12) -0.049(9) -0.035(11)
C4_10 0.072(9) 0.126(11) 0.130(12) -0.028(9) -0.007(8) -0.016(8)
O1_11 0.076(7) 0.079(7) 0.078(6) -0.013(6) -0.012(6) -0.030(6)
N1_11 0.084(7) 0.091(7) 0.075(6) -0.008(6) -0.012(5) -0.032(6)
C1_11 0.081(7) 0.090(7) 0.073(6) -0.009(6) -0.011(6) -0.033(6)
C2_11 0.084(9) 0.100(10) 0.078(9) -0.009(8) -0.017(7) -0.040(8)
C3_11 0.100(11) 0.099(10) 0.063(8) -0.015(8) -0.015(8) -0.030(9)
C4_11 0.078(9) 0.084(9) 0.106(11) -0.017(8) -0.019(8) -0.018(8)
O1_12 0.076(7) 0.079(7) 0.078(6) -0.013(6) -0.012(6) -0.030(6)
N1_12 0.084(7) 0.091(7) 0.075(6) -0.008(6) -0.012(5) -0.032(6)
C1_12 0.081(7) 0.090(7) 0.073(6) -0.009(6) -0.011(6) -0.033(6)
C2_12 0.084(9) 0.100(10) 0.078(9) -0.009(8) -0.017(7) -0.040(8)
C3_12 0.100(11) 0.099(10) 0.063(8) -0.015(8) -0.015(8) -0.030(9)
C4_12 0.078(9) 0.084(9) 0.106(11) -0.017(8) -0.019(8) -0.018(8)
O1_13 0.089(8) 0.069(7) 0.075(7) -0.014(5) -0.008(6) -0.001(6)
N1_13 0.066(6) 0.049(6) 0.079(6) -0.019(5) -0.019(5) 0.001(5)
C1_13 0.074(7) 0.054(7) 0.080(7) -0.014(5) -0.016(6) 0.004(6)
C2_13 0.073(9) 0.078(10) 0.074(9) -0.003(8) -0.018(8) -0.018(8)
C3_13 0.055(9) 0.055(9) 0.087(8) -0.036(7) -0.018(7) 0.000(7)
C4_13 0.081(9) 0.075(10) 0.089(10) -0.020(8) -0.027(8) -0.008(8)
O1_14 0.071(5) 0.044(4) 0.145(7) -0.024(5) -0.036(5) -0.005(4)
N1_14 0.100(9) 0.101(10) 0.160(12) -0.005(10) -0.035(10) -0.010(10)
C1_14 0.094(8) 0.084(8) 0.153(10) -0.013(8) -0.033(8) -0.005(9)
C2_14 0.100(11) 0.083(11) 0.143(10) -0.009(11) -0.024(9) -0.007(11)
C3_14 0.112(16) 0.039(12) 0.141(16) -0.024(13) -0.043(13) -0.019(13)
C4_14 0.113(13) 0.140(19) 0.162(18) 0.011(17) 0.005(16) -0.059(16)
O1_15 0.089(8) 0.069(7) 0.075(7) -0.014(5) -0.008(6) -0.001(6)
N1_15 0.066(6) 0.049(6) 0.079(6) -0.019(5) -0.019(5) 0.001(5)
C1_15 0.074(7) 0.054(7) 0.080(7) -0.014(5) -0.016(6) 0.004(6)
C2_15 0.073(9) 0.078(10) 0.074(9) -0.003(8) -0.018(8) -0.018(8)
C3_15 0.055(9) 0.055(9) 0.087(8) -0.036(7) -0.018(7) 0.000(7)
C4_15 0.081(9) 0.075(10) 0.089(10) -0.020(8) -0.027(8) -0.008(8)

loop_
_atom_type_symbol
_atom_type_description
_atom_type_scat_dispersion_real
_atom_type_scat_dispersion_imag
_atom_type_scat_source
C C 0.0181 0.0091 'International Tables Vol C Tables 4.2.6.8 and 6.1.1.4'
H H 0.0000 0.0000 'International Tables Vol C Tables 4.2.6.8 and 6.1.1.4'
Cu Cu -1.9646 0.5888 'International Tables Vol C Tables 4.2.6.8 and 6.1.1.4'
N N 0.0311 0.0180 'International Tables Vol C Tables 4.2.6.8 and 6.1.1.4'
O O 0.0492 0.0322 'International Tables Vol C Tables 4.2.6.8 and 6.1.1.4'

loop_
_geom_angle_atom_site_label_1
_geom_angle_atom_site_label_2
_geom_angle_atom_site_label_3
_geom_angle
_geom_angle_site_symmetry_1
_geom_angle_site_symmetry_3
_geom_angle_publ_flag
O1_4 Cu1 O1_3 90.6(3) . . ?
O1_4 Cu1 O1_2 169.4(3) . . ?
O1_3 Cu1 O1_2 89.7(3) . . ?
O1_4 Cu1 O1_1 88.5(3) . . ?
O1_3 Cu1 O1_1 167.6(3) . . ?
O1_2 Cu1 O1_1 89.0(3) . . ?
O1_4 Cu1 O1_7 95.6(3) . . ?
O1_3 Cu1 O1_7 95.1(3) . . ?
O1_2 Cu1 O1_7 95.0(3) . . ?
O1_1 Cu1 O1_7 97.3(3) . . ?
O1_4 Cu1 Cu2 85.1(2) . . ?
O1_3 Cu1 Cu2 85.0(2) . . ?
O1_2 Cu1 Cu2 84.4(2) . . ?
O1_1 Cu1 Cu2 82.5(2) . . ?
O1_7 Cu1 Cu2 179.3(2) . . ?
O2_3 Cu2 O2_2 91.5(3) . . ?
O2_3 Cu2 O2_1 169.0(3) . . ?
O2_2 Cu2 O2_1 87.4(3) . . ?
O2_3 Cu2 O2_4 91.0(3) . . ?
O2_2 Cu2 O2_4 166.5(3) . . ?
O2_1 Cu2 O2_4 87.6(3) . . ?
O2_3 Cu2 O1_8 97.3(3) . . ?
O2_2 Cu2 O1_8 99.9(3) . . ?
O2_1 Cu2 O1_8 93.7(3) . . ?
O2_4 Cu2 O1_8 93.0(3) . . ?
O2_3 Cu2 Cu1 83.2(2) . . ?
O2_2 Cu2 Cu1 84.0(2) . . ?
O2_1 Cu2 Cu1 85.8(2) . . ?
O2_4 Cu2 Cu1 83.1(2) . . ?
O1_8 Cu2 Cu1 176.1(2) . . ?
O1_5 Cu3 O1_6 168.7(3) . . ?
O1_5 Cu3 O3_1 90.8(3) . . ?
O1_6 Cu3 O3_1 90.8(3) . . ?
O1_5 Cu3 O3_3 87.5(3) . 2_666 ?
O1_6 Cu3 O3_3 88.7(3) . 2_666 ?
O3_1 Cu3 O3_3 168.4(3) . 2_666 ?
O1_5 Cu3 O1_14 100.9(3) . . ?
O1_6 Cu3 O1_14 90.1(3) . . ?
O3_1 Cu3 O1_14 92.7(3) . . ?
O3_3 Cu3 O1_14 98.9(3) 2_666 . ?
O1_5 Cu3 Cu4 85.22(19) . . ?
O1_6 Cu3 Cu4 83.90(19) . . ?
O3_1 Cu3 Cu4 83.18(18) . . ?
O3_3 Cu3 Cu4 85.2(2) 2_666 . ?
O1_14 Cu3 Cu4 172.7(3) . . ?
O2_6 Cu4 O4_3 90.0(3) . 2_666 ?
O2_6 Cu4 O4_1 90.3(3) . . ?
O4_3 Cu4 O4_1 168.3(3) 2_666 . ?
O2_6 Cu4 O2_5 167.1(3) . . ?
O4_3 Cu4 O2_5 87.9(3) 2_666 . ?
O4_1 Cu4 O2_5 89.2(3) . . ?
O2_6 Cu4 O1_9 92.5(3) . . ?
O4_3 Cu4 O1_9 90.6(3) 2_666 . ?
O4_1 Cu4 O1_9 101.1(3) . . ?
O2_5 Cu4 O1_9 100.2(3) . . ?
O2_6 Cu4 Cu3 84.28(19) . . ?
O4_3 Cu4 Cu3 83.2(2) 2_666 . ?
O4_1 Cu4 Cu3 85.17(19) . . ?
O2_5 Cu4 Cu3 82.87(19) . . ?
O1_9 Cu4 Cu3 173.0(2) . . ?
O3_2 Cu5 O3_4 169.0(3) . 2_666 ?
O3_2 Cu5 O3_6 89.8(3) . 2_666 ?
O3_4 Cu5 O3_6 89.0(3) 2_666 2_666 ?
O3_2 Cu5 O3_5 89.3(3) . . ?
O3_4 Cu5 O3_5 89.4(3) 2_666 . ?
O3_6 Cu5 O3_5 166.9(3) 2_666 . ?
O3_2 Cu5 O5 98.2(3) . . ?
O3_4 Cu5 O5 92.8(3) 2_666 . ?
O3_6 Cu5 O5 98.3(3) 2_666 . ?
O3_5 Cu5 O5 94.7(3) . . ?
O3_2 Cu5 Cu6 86.3(2) . . ?
O3_4 Cu5 Cu6 82.7(2) 2_666 . ?
O3_6 Cu5 Cu6 83.5(2) 2_666 . ?
O3_5 Cu5 Cu6 83.4(2) . . ?
O5 Cu5 Cu6 175.1(3) . . ?
O4_6 Cu6 O4_2 89.8(3) 2_666 . ?
O4_6 Cu6 O4_5 168.6(3) 2_666 . ?
O4_2 Cu6 O4_5 89.5(3) . . ?
O4_6 Cu6 O4_4 88.8(3) 2_666 2_666 ?
O4_2 Cu6 O4_4 167.0(3) . 2_666 ?
O4_5 Cu6 O4_4 89.3(3) . 2_666 ?
O4_6 Cu6 O1_10 99.0(3) 2_666 . ?
O4_2 Cu6 O1_10 96.6(3) . . ?
O4_5 Cu6 O1_10 92.4(3) . . ?
O4_4 Cu6 O1_10 96.4(3) 2_666 . ?
O4_6 Cu6 Cu5 84.5(2) 2_666 . ?
O4_2 Cu6 Cu5 81.9(2) . . ?
O4_5 Cu6 Cu5 84.2(2) . . ?
O4_4 Cu6 Cu5 85.0(2) 2_666 . ?
O1_10 Cu6 Cu5 176.3(2) . . ?
C1_1 O1_1 Cu1 125.8(6) . . ?
C1_1 O2_1 Cu2 122.3(6) . . ?
C14_1 O3_1 Cu3 126.1(6) . . ?
C14_1 O4_1 Cu4 123.0(6) . . ?
C13_1 N1_1 C7_1 108.6(8) . . ?
C13_1 N1_1 C15_1 127.2(9) . . ?
C7_1 N1_1 C15_1 124.2(9) . . ?
O1_1 C1_1 O2_1 123.3(9) . . ?
O1_1 C1_1 C4_1 118.6(9) . . ?
O2_1 C1_1 C4_1 118.0(9) . . ?
C3_1 C2_1 C7_1 119.9(9) . . ?
C3_1 C2_1 C8_1 134.7(9) . . ?
C7_1 C2_1 C8_1 105.4(9) . . ?
C4_1 C3_1 C2_1 119.7(10) . . ?
C4_1 C3_1 H3_1 120.1 . . ?
C2_1 C3_1 H3_1 120.1 . . ?
C3_1 C4_1 C5_1 119.2(10) . . ?
C3_1 C4_1 C1_1 119.9(9) . . ?
C5_1 C4_1 C1_1 120.9(9) . . ?
C6_1 C5_1 C4_1 123.8(10) . . ?
C6_1 C5_1 H5_1 118.1 . . ?
C4_1 C5_1 H5_1 118.1 . . ?
C5_1 C6_1 C7_1 117.1(10) . . ?
C5_1 C6_1 H6_1 121.5 . . ?
C7_1 C6_1 H6_1 121.5 . . ?
N1_1 C7_1 C6_1 129.4(9) . . ?
N1_1 C7_1 C2_1 110.3(9) . . ?
C6_1 C7_1 C2_1 120.2(9) . . ?
C9_1 C8_1 C13_1 119.7(9) . . ?
C9_1 C8_1 C2_1 134.1(9) . . ?
C13_1 C8_1 C2_1 106.2(9) . . ?
C8_1 C9_1 C10_1 121.2(9) . . ?
C8_1 C9_1 H9_1 119.4 . . ?
C10_1 C9_1 H9_1 119.4 . . ?
C9_1 C10_1 C11_1 117.4(9) . . ?
C9_1 C10_1 C14_1 120.8(9) . . ?
C11_1 C10_1 C14_1 121.9(8) . . ?
C12_1 C11_1 C10_1 123.3(9) . . ?
C12_1 C11_1 H11_1 118.4 . . ?
C10_1 C11_1 H11_1 118.4 . . ?
C11_1 C12_1 C13_1 118.0(9) . . ?
C11_1 C12_1 H12_1 121.0 . . ?
C13_1 C12_1 H12_1 121.0 . . ?
N1_1 C13_1 C12_1 130.1(9) . . ?
N1_1 C13_1 C8_1 109.4(8) . . ?
C12_1 C13_1 C8_1 120.4(10) . . ?
O3_1 C14_1 O4_1 122.3(9) . . ?
O3_1 C14_1 C10_1 119.9(8) . . ?
O4_1 C14_1 C10_1 117.8(9) . . ?
C21'_1 C15_1 N1_1 125.0(19) . . ?
N1_1 C15_1 C21_1 109.5(11) . . ?
N1_1 C15_1 H15A_1 109.8 . . ?
C21_1 C15_1 H15A_1 109.8 . . ?
N1_1 C15_1 H15B_1 109.8 . . ?
C21_1 C15_1 H15B_1 109.8 . . ?
H15A_1 C15_1 H15B_1 108.2 . . ?
C17_1 C16_1 C21_1 120.0 . . ?
C17_1 C16_1 H16_1 120.0 . . ?
C21_1 C16_1 H16_1 120.0 . . ?
C16_1 C17_1 C18_1 120.0 . . ?
C16_1 C17_1 H17_1 120.0 . . ?
C18_1 C17_1 H17_1 120.0 . . ?
C19_1 C18_1 C17_1 120.0 . . ?
C19_1 C18_1 H18_1 120.0 . . ?
C17_1 C18_1 H18_1 120.0 . . ?
C20_1 C19_1 C18_1 120.0 . . ?
C20_1 C19_1 H19_1 120.0 . . ?
C18_1 C19_1 H19_1 120.0 . . ?
C19_1 C20_1 C21_1 120.0 . . ?
C19_1 C20_1 H20_1 120.0 . . ?
C21_1 C20_1 H20_1 120.0 . . ?
C20_1 C21_1 C16_1 120.0 . . ?
C20_1 C21_1 C15_1 116.3(10) . . ?
C16_1 C21_1 C15_1 123.7(10) . . ?
C17'_1 C16'_1 C21'_1 120.0 . . ?
C17'_1 C16'_1 H16'_1 120.0 . . ?
C21'_1 C16'_1 H16'_1 120.0 . . ?
C16'_1 C17'_1 C18'_1 120.0 . . ?
C16'_1 C17'_1 H17'_1 120.0 . . ?
C18'_1 C17'_1 H17'_1 120.0 . . ?
C19'_1 C18'_1 C17'_1 120.0 . . ?
C19'_1 C18'_1 H18'_1 120.0 . . ?
C17'_1 C18'_1 H18'_1 120.0 . . ?
C20'_1 C19'_1 C18'_1 120.0 . . ?
C20'_1 C19'_1 H19'_1 120.0 . . ?
C18'_1 C19'_1 H19'_1 120.0 . . ?
C19'_1 C20'_1 C21'_1 120.0 . . ?
C19'_1 C20'_1 H20'_1 120.0 . . ?
C21'_1 C20'_1 H20'_1 120.0 . . ?
C15_1 C21'_1 C20'_1 119(2) . . ?
C15_1 C21'_1 C16'_1 121(2) . . ?
C20'_1 C21'_1 C16'_1 120.0 . . ?
C1_2 O1_2 Cu1 123.3(7) . . ?
C1_2 O2_2 Cu2 123.5(7) . . ?
C14_2 O3_2 Cu5 121.3(7) . . ?
C14_2 O4_2 Cu6 124.1(7) . . ?
C7_2 N1_2 C13_2 107.5(9) . . ?
C7_2 N1_2 C15_2 127.0(10) . . ?
C13_2 N1_2 C15_2 124.8(10) . . ?
O1_2 C1_2 O2_2 124.5(10) . . ?
O1_2 C1_2 C4_2 117.9(10) . . ?
O2_2 C1_2 C4_2 117.6(10) . . ?
C3_2 C2_2 C7_2 119.5(10) . . ?
C3_2 C2_2 C8_2 134.8(10) . . ?
C7_2 C2_2 C8_2 105.6(10) . . ?
C2_2 C3_2 C4_2 121.2(10) . . ?
C2_2 C3_2 H3_2 119.4 . . ?
C4_2 C3_2 H3_2 119.4 . . ?
C5_2 C4_2 C3_2 118.1(10) . . ?
C5_2 C4_2 C1_2 121.5(10) . . ?
C3_2 C4_2 C1_2 120.2(10) . . ?
C6_2 C5_2 C4_2 124.0(11) . . ?
C6_2 C5_2 H5_2 118.0 . . ?
C4_2 C5_2 H5_2 118.0 . . ?
C5_2 C6_2 C7_2 116.8(11) . . ?
C5_2 C6_2 H6_2 121.6 . . ?
C7_2 C6_2 H6_2 121.6 . . ?
N1_2 C7_2 C2_2 110.6(10) . . ?
N1_2 C7_2 C6_2 129.0(10) . . ?
C2_2 C7_2 C6_2 120.3(10) . . ?
C9_2 C8_2 C13_2 120.2(10) . . ?
C9_2 C8_2 C2_2 133.2(10) . . ?
C13_2 C8_2 C2_2 106.6(10) . . ?
C8_2 C9_2 C10_2 119.0(10) . . ?
C8_2 C9_2 H9_2 120.5 . . ?
C10_2 C9_2 H9_2 120.5 . . ?
C11_2 C10_2 C9_2 118.6(10) . . ?
C11_2 C10_2 C14_2 123.1(10) . . ?
C9_2 C10_2 C14_2 118.4(10) . . ?
C12_2 C11_2 C10_2 122.7(10) . . ?
C12_2 C11_2 H11_2 118.6 . . ?
C10_2 C11_2 H11_2 118.6 . . ?
C11_2 C12_2 C13_2 118.6(10) . . ?
C11_2 C12_2 H12_2 120.7 . . ?
C13_2 C12_2 H12_2 120.7 . . ?
N1_2 C13_2 C8_2 109.5(10) . . ?
N1_2 C13_2 C12_2 129.6(10) . . ?
C8_2 C13_2 C12_2 120.9(11) . . ?
O3_2 C14_2 O4_2 124.1(10) . . ?
O3_2 C14_2 C10_2 120.4(10) . . ?
O4_2 C14_2 C10_2 115.5(10) . . ?
N1_2 C15_2 C21_2 113.2(10) . . ?
N1_2 C15_2 H15A_2 108.9 . . ?
C21_2 C15_2 H15A_2 108.9 . . ?
N1_2 C15_2 H15B_2 108.9 . . ?
C21_2 C15_2 H15B_2 108.9 . . ?
H15A_2 C15_2 H15B_2 107.7 . . ?
C17_2 C16_2 C21_2 120.0 . . ?
C17_2 C16_2 H16_2 120.0 . . ?
C21_2 C16_2 H16_2 120.0 . . ?
C16_2 C17_2 C18_2 120.0 . . ?
C16_2 C17_2 H17_2 120.0 . . ?
C18_2 C17_2 H17_2 120.0 . . ?
C17_2 C18_2 C19_2 120.0 . . ?
C17_2 C18_2 H18_2 120.0 . . ?
C19_2 C18_2 H18_2 120.0 . . ?
C20_2 C19_2 C18_2 120.0 . . ?
C20_2 C19_2 H19_2 120.0 . . ?
C18_2 C19_2 H19_2 120.0 . . ?
C19_2 C20_2 C21_2 120.0 . . ?
C19_2 C20_2 H20_2 120.0 . . ?
C21_2 C20_2 H20_2 120.0 . . ?
C20_2 C21_2 C16_2 120.0 . . ?
C20_2 C21_2 C15_2 121.1(9) . . ?
C16_2 C21_2 C15_2 118.8(9) . . ?
C1_3 O1_3 Cu1 122.4(6) . . ?
C1_3 O2_3 Cu2 125.4(6) . . ?
C14_3 O3_3 Cu3 121.9(6) . 2_666 ?
C14_3 O4_3 Cu4 124.4(6) . 2_666 ?
C7_3 N1_3 C13_3 109.5(8) . . ?
C7_3 N1_3 C15_3 125.9(10) . . ?
C13_3 N1_3 C15_3 123.8(10) . . ?
O2_3 C1_3 O1_3 123.7(9) . . ?
O2_3 C1_3 C4_3 119.5(9) . . ?
O1_3 C1_3 C4_3 116.8(9) . . ?
C3_3 C2_3 C7_3 120.3(10) . . ?
C3_3 C2_3 C8_3 133.9(10) . . ?
C7_3 C2_3 C8_3 105.8(9) . . ?
C2_3 C3_3 C4_3 119.6(9) . . ?
C2_3 C3_3 H3_3 120.2 . . ?
C4_3 C3_3 H3_3 120.2 . . ?
C3_3 C4_3 C5_3 119.1(10) . . ?
C3_3 C4_3 C1_3 120.8(9) . . ?
C5_3 C4_3 C1_3 120.1(9) . . ?
C6_3 C5_3 C4_3 122.5(10) . . ?
C6_3 C5_3 H5_3 118.7 . . ?
C4_3 C5_3 H5_3 118.7 . . ?
C5_3 C6_3 C7_3 117.4(10) . . ?
C5_3 C6_3 H6_3 121.3 . . ?
C7_3 C6_3 H6_3 121.3 . . ?
N1_3 C7_3 C6_3 129.1(10) . . ?
N1_3 C7_3 C2_3 109.9(9) . . ?
C6_3 C7_3 C2_3 121.0(10) . . ?
C9_3 C8_3 C13_3 118.4(9) . . ?
C9_3 C8_3 C2_3 134.4(9) . . ?
C13_3 C8_3 C2_3 107.1(9) . . ?
C8_3 C9_3 C10_3 120.5(9) . . ?
C8_3 C9_3 H9_3 119.8 . . ?
C10_3 C9_3 H9_3 119.8 . . ?
C9_3 C10_3 C11_3 118.7(10) . . ?
C9_3 C10_3 C14_3 121.3(9) . . ?
C11_3 C10_3 C14_3 120.0(9) . . ?
C12_3 C11_3 C10_3 123.0(10) . . ?
C12_3 C11_3 H11_3 118.5 . . ?
C10_3 C11_3 H11_3 118.5 . . ?
C11_3 C12_3 C13_3 117.0(10) . . ?
C11_3 C12_3 H12_3 121.5 . . ?
C13_3 C12_3 H12_3 121.5 . . ?
C12_3 C13_3 N1_3 130.0(10) . . ?
C12_3 C13_3 C8_3 122.5(11) . . ?
N1_3 C13_3 C8_3 107.6(9) . . ?
O3_3 C14_3 O4_3 124.9(9) . . ?
O3_3 C14_3 C10_3 117.6(9) . . ?
O4_3 C14_3 C10_3 117.4(9) . . ?
N1_3 C15_3 C21_3 111.3(12) . . ?
N1_3 C15_3 H15A_3 109.4 . . ?
C21_3 C15_3 H15A_3 109.4 . . ?
N1_3 C15_3 H15B_3 109.4 . . ?
C21_3 C15_3 H15B_3 109.4 . . ?
H15A_3 C15_3 H15B_3 108.0 . . ?
C17_3 C16_3 C21_3 120.0 . . ?
C17_3 C16_3 H16_3 120.0 . . ?
C21_3 C16_3 H16_3 120.0 . . ?
C16_3 C17_3 C18_3 120.0 . . ?
C16_3 C17_3 H17_3 120.0 . . ?
C18_3 C17_3 H17_3 120.0 . . ?
C19_3 C18_3 C17_3 120.0 . . ?
C19_3 C18_3 H18_3 120.0 . . ?
C17_3 C18_3 H18_3 120.0 . . ?
C18_3 C19_3 C20_3 120.0 . . ?
C18_3 C19_3 H19_3 120.0 . . ?
C20_3 C19_3 H19_3 120.0 . . ?
C21_3 C20_3 C19_3 120.0 . . ?
C21_3 C20_3 H20_3 120.0 . . ?
C19_3 C20_3 H20_3 120.0 . . ?
C20_3 C21_3 C16_3 120.0 . . ?
C20_3 C21_3 C15_3 123.1(9) . . ?
C16_3 C21_3 C15_3 116.9(9) . . ?
C1_4 O1_4 Cu1 122.7(7) . . ?
C1_4 O2_4 Cu2 124.2(7) . . ?
C14_4 O3_4 Cu5 126.0(7) . 2_666 ?
C14_4 O4_4 Cu6 121.1(7) . 2_666 ?
C13_4 N1_4 C7_4 107.6(10) . . ?
C13_4 N1_4 C15_4 127.2(10) . . ?
C7_4 N1_4 C15_4 123.6(10) . . ?
O2_4 C1_4 O1_4 123.9(10) . . ?
O2_4 C1_4 C4_4 118.5(10) . . ?
O1_4 C1_4 C4_4 117.5(10) . . ?
C7_4 C2_4 C3_4 119.0(11) . . ?
C7_4 C2_4 C8_4 106.8(10) . . ?
C3_4 C2_4 C8_4 134.1(11) . . ?
C4_4 C3_4 C2_4 119.1(11) . . ?
C4_4 C3_4 H3_4 120.5 . . ?
C2_4 C3_4 H3_4 120.5 . . ?
C3_4 C4_4 C5_4 120.5(11) . . ?
C3_4 C4_4 C1_4 119.7(10) . . ?
C5_4 C4_4 C1_4 119.8(10) . . ?
C6_4 C5_4 C4_4 120.1(11) . . ?
C6_4 C5_4 H5_4 119.9 . . ?
C4_4 C5_4 H5_4 119.9 . . ?
C5_4 C6_4 C7_4 119.0(11) . . ?
C5_4 C6_4 H6_4 120.5 . . ?
C7_4 C6_4 H6_4 120.5 . . ?
C6_4 C7_4 C2_4 122.3(11) . . ?
C6_4 C7_4 N1_4 128.1(11) . . ?
C2_4 C7_4 N1_4 109.7(11) . . ?
C9_4 C8_4 C13_4 120.6(11) . . ?
C9_4 C8_4 C2_4 133.9(11) . . ?
C13_4 C8_4 C2_4 105.4(10) . . ?
C8_4 C9_4 C10_4 120.3(11) . . ?
C8_4 C9_4 H9_4 119.9 . . ?
C10_4 C9_4 H9_4 119.9 . . ?
C9_4 C10_4 C11_4 118.5(11) . . ?
C9_4 C10_4 C14_4 119.8(11) . . ?
C11_4 C10_4 C14_4 121.7(11) . . ?
C12_4 C11_4 C10_4 121.9(11) . . ?
C12_4 C11_4 H11_4 119.1 . . ?
C10_4 C11_4 H11_4 119.1 . . ?
C11_4 C12_4 C13_4 120.3(12) . . ?
C11_4 C12_4 H12_4 119.8 . . ?
C13_4 C12_4 H12_4 119.8 . . ?
C12_4 C13_4 N1_4 131.2(12) . . ?
C12_4 C13_4 C8_4 118.4(12) . . ?
N1_4 C13_4 C8_4 110.4(10) . . ?
O3_4 C14_4 O4_4 122.7(11) . . ?
O3_4 C14_4 C10_4 119.3(11) . . ?
O4_4 C14_4 C10_4 118.0(11) . . ?
C21_4 C15_4 N1_4 108.4(11) . . ?
N1_4 C15_4 C21'_4 122.1(16) . . ?
C21_4 C15_4 H15A_4 110.0 . . ?
N1_4 C15_4 H15A_4 110.0 . . ?
C21_4 C15_4 H15B_4 110.0 . . ?
N1_4 C15_4 H15B_4 110.0 . . ?
H15A_4 C15_4 H15B_4 108.4 . . ?
C17_4 C16_4 C21_4 120.0 . . ?
C17_4 C16_4 H16_4 120.0 . . ?
C21_4 C16_4 H16_4 120.0 . . ?
C18_4 C17_4 C16_4 120.0 . . ?
C18_4 C17_4 H17_4 120.0 . . ?
C16_4 C17_4 H17_4 120.0 . . ?
C17_4 C18_4 C19_4 120.0 . . ?
C17_4 C18_4 H18_4 120.0 . . ?
C19_4 C18_4 H18_4 120.0 . . ?
C18_4 C19_4 C20_4 120.0 . . ?
C18_4 C19_4 H19_4 120.0 . . ?
C20_4 C19_4 H19_4 120.0 . . ?
C19_4 C20_4 C21_4 120.0 . . ?
C19_4 C20_4 H20_4 120.0 . . ?
C21_4 C20_4 H20_4 120.0 . . ?
C20_4 C21_4 C16_4 120.0 . . ?
C20_4 C21_4 C15_4 121.7(11) . . ?
C16_4 C21_4 C15_4 117.8(11) . . ?
C17'_4 C16'_4 C21'_4 120.0 . . ?
C17'_4 C16'_4 H16'_4 120.0 . . ?
C21'_4 C16'_4 H16'_4 120.0 . . ?
C18'_4 C17'_4 C16'_4 120.0 . . ?
C18'_4 C17'_4 H17'_4 120.0 . . ?
C16'_4 C17'_4 H17'_4 120.0 . . ?
C19'_4 C18'_4 C17'_4 120.0 . . ?
C19'_4 C18'_4 H18'_4 120.0 . . ?
C17'_4 C18'_4 H18'_4 120.0 . . ?
C18'_4 C19'_4 C20'_4 120.0 . . ?
C18'_4 C19'_4 H19'_4 120.0 . . ?
C20'_4 C19'_4 H19'_4 120.0 . . ?
C21'_4 C20'_4 C19'_4 120.0 . . ?
C21'_4 C20'_4 H20'_4 120.0 . . ?
C19'_4 C20'_4 H20'_4 120.0 . . ?
C20'_4 C21'_4 C16'_4 120.0 . . ?
C20'_4 C21'_4 C15_4 123(2) . . ?
C16'_4 C21'_4 C15_4 117(2) . . ?
C1_5 O1_5 Cu3 123.2(6) . . ?
C1_5 O2_5 Cu4 124.1(6) . . ?
C14_5 O3_5 Cu5 123.4(7) . . ?
C14_5 O4_5 Cu6 122.1(7) . . ?
C7_5 N1_5 C13_5 109.4(9) . . ?
C7_5 N1_5 C15'_5 126.5(10) . . ?
C13_5 N1_5 C15'_5 124.1(10) . . ?
C7_5 N1_5 C15_5 126.5(10) . . ?
C13_5 N1_5 C15_5 124.1(10) . . ?
O1_5 C1_5 O2_5 124.3(9) . . ?
O1_5 C1_5 C4_5 119.0(9) . . ?
O2_5 C1_5 C4_5 116.7(9) . . ?
C3_5 C2_5 C7_5 121.3(10) . . ?
C3_5 C2_5 C8_5 133.0(10) . . ?
C7_5 C2_5 C8_5 105.7(9) . . ?
C4_5 C3_5 C2_5 117.9(10) . . ?
C4_5 C3_5 H3_5 121.0 . . ?
C2_5 C3_5 H3_5 121.0 . . ?
C5_5 C4_5 C3_5 120.5(10) . . ?
C5_5 C4_5 C1_5 120.3(9) . . ?
C3_5 C4_5 C1_5 119.2(10) . . ?
C6_5 C5_5 C4_5 122.2(10) . . ?
C6_5 C5_5 H5_5 118.9 . . ?
C4_5 C5_5 H5_5 118.9 . . ?
C5_5 C6_5 C7_5 117.4(11) . . ?
C5_5 C6_5 H6_5 121.3 . . ?
C7_5 C6_5 H6_5 121.3 . . ?
N1_5 C7_5 C6_5 129.4(11) . . ?
N1_5 C7_5 C2_5 110.0(10) . . ?
C6_5 C7_5 C2_5 120.6(11) . . ?
C9_5 C8_5 C13_5 119.5(10) . . ?
C9_5 C8_5 C2_5 133.3(10) . . ?
C13_5 C8_5 C2_5 107.2(9) . . ?
C8_5 C9_5 C10_5 119.4(10) . . ?
C8_5 C9_5 H9_5 120.3 . . ?
C10_5 C9_5 H9_5 120.3 . . ?
C9_5 C10_5 C11_5 119.2(10) . . ?
C9_5 C10_5 C14_5 119.9(10) . . ?
C11_5 C10_5 C14_5 120.7(10) . . ?
C12_5 C11_5 C10_5 123.5(11) . . ?
C12_5 C11_5 H11_5 118.2 . . ?
C10_5 C11_5 H11_5 118.2 . . ?
C11_5 C12_5 C13_5 116.6(11) . . ?
C11_5 C12_5 H12_5 121.7 . . ?
C13_5 C12_5 H12_5 121.7 . . ?
C12_5 C13_5 N1_5 130.5(10) . . ?
C12_5 C13_5 C8_5 121.8(10) . . ?
N1_5 C13_5 C8_5 107.7(10) . . ?
O4_5 C14_5 O3_5 124.3(10) . . ?
O4_5 C14_5 C10_5 119.2(10) . . ?
O3_5 C14_5 C10_5 116.5(10) . . ?
C21_5 C15_5 N1_5 116.4(14) . . ?
C21_5 C15_5 H15A_5 108.2 . . ?
N1_5 C15_5 H15A_5 108.2 . . ?
C21_5 C15_5 H15B_5 108.2 . . ?
N1_5 C15_5 H15B_5 108.2 . . ?
H15A_5 C15_5 H15B_5 107.3 . . ?
C17_5 C16_5 C21_5 120.0 . . ?
C17_5 C16_5 H16_5 120.0 . . ?
C21_5 C16_5 H16_5 120.0 . . ?
C16_5 C17_5 C18_5 120.0 . . ?
C16_5 C17_5 H17_5 120.0 . . ?
C18_5 C17_5 H17_5 120.0 . . ?
C19_5 C18_5 C17_5 120.0 . . ?
C19_5 C18_5 H18_5 120.0 . . ?
C17_5 C18_5 H18_5 120.0 . . ?
C18_5 C19_5 C20_5 120.0 . . ?
C18_5 C19_5 H19_5 120.0 . . ?
C20_5 C19_5 H19_5 120.0 . . ?
C21_5 C20_5 C19_5 120.0 . . ?
C21_5 C20_5 H20_5 120.0 . . ?
C19_5 C20_5 H20_5 120.0 . . ?
C15_5 C21_5 C20_5 120.2(16) . . ?
C15_5 C21_5 C16_5 119.7(16) . . ?
C20_5 C21_5 C16_5 120.0 . . ?
C21'_5 C15'_5 N1_5 114.8(13) . . ?
C21'_5 C15'_5 H15C_5 108.6 . . ?
N1_5 C15'_5 H15C_5 108.6 . . ?
C21'_5 C15'_5 H15D_5 108.6 . . ?
N1_5 C15'_5 H15D_5 108.6 . . ?
H15C_5 C15'_5 H15D_5 107.5 . . ?
C17'_5 C16'_5 C21'_5 120.0 . . ?
C17'_5 C16'_5 H16'_5 120.0 . . ?
C21'_5 C16'_5 H16'_5 120.0 . . ?
C18'_5 C17'_5 C16'_5 120.0 . . ?
C18'_5 C17'_5 H17'_5 120.0 . . ?
C16'_5 C17'_5 H17'_5 120.0 . . ?
C17'_5 C18'_5 C19'_5 120.0 . . ?
C17'_5 C18'_5 H18'_5 120.0 . . ?
C19'_5 C18'_5 H18'_5 120.0 . . ?
C20'_5 C19'_5 C18'_5 120.0 . . ?
C20'_5 C19'_5 H19'_5 120.0 . . ?
C18'_5 C19'_5 H19'_5 120.0 . . ?
C19'_5 C20'_5 C21'_5 120.0 . . ?
C19'_5 C20'_5 H20'_5 120.0 . . ?
C21'_5 C20'_5 H20'_5 120.0 . . ?
C20'_5 C21'_5 C16'_5 120.0 . . ?
C20'_5 C21'_5 C15'_5 120.1(8) . . ?
C16'_5 C21'_5 C15'_5 119.7(8) . . ?
C1_6 O1_6 Cu3 124.0(6) . . ?
C1_6 O2_6 Cu4 123.9(6) . . ?
C14_6 O3_6 Cu5 123.9(7) . 2_666 ?
C14_6 O4_6 Cu6 121.1(7) . 2_666 ?
C13_6 N1_6 C7_6 108.3(8) . . ?
C13_6 N1_6 C15_6 126.7(9) . . ?
C7_6 N1_6 C15_6 123.3(9) . . ?
O2_6 C1_6 O1_6 123.3(9) . . ?
O2_6 C1_6 C4_6 118.9(9) . . ?
O1_6 C1_6 C4_6 117.8(9) . . ?
C3_6 C2_6 C7_6 119.4(10) . . ?
C3_6 C2_6 C8_6 134.4(9) . . ?
C7_6 C2_6 C8_6 106.2(9) . . ?
C2_6 C3_6 C4_6 120.5(9) . . ?
C2_6 C3_6 H3_6 119.7 . . ?
C4_6 C3_6 H3_6 119.7 . . ?
C3_6 C4_6 C5_6 119.7(9) . . ?
C3_6 C4_6 C1_6 121.4(9) . . ?
C5_6 C4_6 C1_6 118.9(9) . . ?
C6_6 C5_6 C4_6 120.0(10) . . ?
C6_6 C5_6 H5_6 120.0 . . ?
C4_6 C5_6 H5_6 120.0 . . ?
C5_6 C6_6 C7_6 118.6(9) . . ?
C5_6 C6_6 H6_6 120.7 . . ?
C7_6 C6_6 H6_6 120.7 . . ?
N1_6 C7_6 C2_6 109.3(9) . . ?
N1_6 C7_6 C6_6 129.0(9) . . ?
C2_6 C7_6 C6_6 121.7(10) . . ?
C9_6 C8_6 C13_6 119.5(10) . . ?
C9_6 C8_6 C2_6 133.7(9) . . ?
C13_6 C8_6 C2_6 106.8(8) . . ?
C8_6 C9_6 C10_6 120.0(10) . . ?
C8_6 C9_6 H9_6 120.0 . . ?
C10_6 C9_6 H9_6 120.0 . . ?
C9_6 C10_6 C11_6 118.3(10) . . ?
C9_6 C10_6 C14_6 120.4(10) . . ?
C11_6 C10_6 C14_6 121.2(9) . . ?
C12_6 C11_6 C10_6 123.2(10) . . ?
C12_6 C11_6 H11_6 118.4 . . ?
C10_6 C11_6 H11_6 118.4 . . ?
C11_6 C12_6 C13_6 116.0(10) . . ?
C11_6 C12_6 H12_6 122.0 . . ?
C13_6 C12_6 H12_6 122.0 . . ?
C12_6 C13_6 N1_6 127.8(10) . . ?
C12_6 C13_6 C8_6 122.9(10) . . ?
N1_6 C13_6 C8_6 109.4(9) . . ?
O3_6 C14_6 O4_6 124.7(10) . . ?
O3_6 C14_6 C10_6 118.2(10) . . ?
O4_6 C14_6 C10_6 117.1(10) . . ?
N1_6 C15_6 C21_6 111.0(9) . . ?
N1_6 C15_6 H15A_6 109.4 . . ?
C21_6 C15_6 H15A_6 109.4 . . ?
N1_6 C15_6 H15B_6 109.4 . . ?
C21_6 C15_6 H15B_6 109.4 . . ?
H15A_6 C15_6 H15B_6 108.0 . . ?
C17_6 C16_6 C21_6 120.0 . . ?
C17_6 C16_6 H16_6 120.0 . . ?
C21_6 C16_6 H16_6 120.0 . . ?
C16_6 C17_6 C18_6 120.0 . . ?
C16_6 C17_6 H17_6 120.0 . . ?
C18_6 C17_6 H17_6 120.0 . . ?
C19_6 C18_6 C17_6 120.0 . . ?
C19_6 C18_6 H18_6 120.0 . . ?
C17_6 C18_6 H18_6 120.0 . . ?
C20_6 C19_6 C18_6 120.0 . . ?
C20_6 C19_6 H19_6 120.0 . . ?
C18_6 C19_6 H19_6 120.0 . . ?
C19_6 C20_6 C21_6 120.0 . . ?
C19_6 C20_6 H20_6 120.0 . . ?
C21_6 C20_6 H20_6 120.0 . . ?
C20_6 C21_6 C16_6 120.0 . . ?
C20_6 C21_6 C15_6 119.3(7) . . ?
C16_6 C21_6 C15_6 120.7(7) . . ?
C1_7 O1_7 Cu1 138.4(9) . . ?
C1_7 N1_7 C4_7 120.2(13) . . ?
C1_7 N1_7 C3_7 120.1(15) . . ?
C4_7 N1_7 C3_7 114.1(15) . . ?
O1_7 C1_7 N1_7 123.1(13) . . ?
O1_7 C1_7 C2_7 118.2(13) . . ?
N1_7 C1_7 C2_7 118.7(14) . . ?
C1_7 C2_7 H2A_7 109.5 . . ?
C1_7 C2_7 H2B_7 109.5 . . ?
H2A_7 C2_7 H2B_7 109.5 . . ?
C1_7 C2_7 H2C_7 109.5 . . ?
H2A_7 C2_7 H2C_7 109.5 . . ?
H2B_7 C2_7 H2C_7 109.5 . . ?
N1_7 C3_7 H3A_7 109.5 . . ?
N1_7 C3_7 H3B_7 109.5 . . ?
H3A_7 C3_7 H3B_7 109.5 . . ?
N1_7 C3_7 H3C_7 109.5 . . ?
H3A_7 C3_7 H3C_7 109.5 . . ?
H3B_7 C3_7 H3C_7 109.5 . . ?
N1_7 C4_7 H4A_7 109.5 . . ?
N1_7 C4_7 H4B_7 109.5 . . ?
H4A_7 C4_7 H4B_7 109.5 . . ?
N1_7 C4_7 H4C_7 109.5 . . ?
H4A_7 C4_7 H4C_7 109.5 . . ?
H4B_7 C4_7 H4C_7 109.5 . . ?
C1_8 O1_8 Cu2 126.8(8) . . ?
C1_8 N1_8 C4_8 123.5(13) . . ?
C1_8 N1_8 C3_8 109.5(12) . . ?
C4_8 N1_8 C3_8 126.6(14) . . ?
O1_8 C1_8 N1_8 125.4(12) . . ?
O1_8 C1_8 C2_8 119.0(12) . . ?
N1_8 C1_8 C2_8 115.3(12) . . ?
C1_8 C2_8 H2A_8 109.5 . . ?
C1_8 C2_8 H2B_8 109.5 . . ?
H2A_8 C2_8 H2B_8 109.5 . . ?
C1_8 C2_8 H2C_8 109.5 . . ?
H2A_8 C2_8 H2C_8 109.5 . . ?
H2B_8 C2_8 H2C_8 109.5 . . ?
N1_8 C3_8 H3A_8 109.5 . . ?
N1_8 C3_8 H3B_8 109.5 . . ?
H3A_8 C3_8 H3B_8 109.5 . . ?
N1_8 C3_8 H3C_8 109.5 . . ?
H3A_8 C3_8 H3C_8 109.5 . . ?
H3B_8 C3_8 H3C_8 109.5 . . ?
N1_8 C4_8 H4A_8 109.5 . . ?
N1_8 C4_8 H4B_8 109.5 . . ?
H4A_8 C4_8 H4B_8 109.5 . . ?
N1_8 C4_8 H4C_8 109.5 . . ?
H4A_8 C4_8 H4C_8 109.5 . . ?
H4B_8 C4_8 H4C_8 109.5 . . ?
C1_9 O1_9 Cu4 136.5(7) . . ?
C1_9 N1_9 C4_9 120.3(11) . . ?
C1_9 N1_9 C3_9 125.5(13) . . ?
C4_9 N1_9 C3_9 114.2(12) . . ?
O1_9 C1_9 N1_9 122.6(11) . . ?
O1_9 C1_9 C2_9 120.0(9) . . ?
N1_9 C1_9 C2_9 117.3(11) . . ?
C1_9 C2_9 H2A_9 109.5 . . ?
C1_9 C2_9 H2B_9 109.5 . . ?
H2A_9 C2_9 H2B_9 109.5 . . ?
C1_9 C2_9 H2C_9 109.5 . . ?
H2A_9 C2_9 H2C_9 109.5 . . ?
H2B_9 C2_9 H2C_9 109.5 . . ?
N1_9 C3_9 H3A_9 109.5 . . ?
N1_9 C3_9 H3B_9 109.5 . . ?
H3A_9 C3_9 H3B_9 109.5 . . ?
N1_9 C3_9 H3C_9 109.5 . . ?
H3A_9 C3_9 H3C_9 109.5 . . ?
H3B_9 C3_9 H3C_9 109.5 . . ?
N1_9 C4_9 H4A_9 109.5 . . ?
N1_9 C4_9 H4B_9 109.5 . . ?
H4A_9 C4_9 H4B_9 109.5 . . ?
N1_9 C4_9 H4C_9 109.5 . . ?
H4A_9 C4_9 H4C_9 109.5 . . ?
H4B_9 C4_9 H4C_9 109.5 . . ?
C1_10 O1_10 Cu6 119.8(7) . . ?
C1_10 N1_10 C4_10 127.0(14) . . ?
C1_10 N1_10 C3_10 113.3(13) . . ?
C4_10 N1_10 C3_10 119.5(13) . . ?
N1_10 C1_10 O1_10 125.4(13) . . ?
N1_10 C1_10 C2_10 117.1(13) . . ?
O1_10 C1_10 C2_10 117.5(11) . . ?
C1_10 C2_10 H2A_10 109.5 . . ?
C1_10 C2_10 H2B_10 109.5 . . ?
H2A_10 C2_10 H2B_10 109.5 . . ?
C1_10 C2_10 H2C_10 109.5 . . ?
H2A_10 C2_10 H2C_10 109.5 . . ?
H2B_10 C2_10 H2C_10 109.5 . . ?
N1_10 C3_10 H3A_10 109.5 . . ?
N1_10 C3_10 H3B_10 109.5 . . ?
H3A_10 C3_10 H3B_10 109.5 . . ?
N1_10 C3_10 H3C_10 109.5 . . ?
H3A_10 C3_10 H3C_10 109.5 . . ?
H3B_10 C3_10 H3C_10 109.5 . . ?
N1_10 C4_10 H4A_10 109.5 . . ?
N1_10 C4_10 H4B_10 109.5 . . ?
H4A_10 C4_10 H4B_10 109.5 . . ?
N1_10 C4_10 H4C_10 109.5 . . ?
H4A_10 C4_10 H4C_10 109.5 . . ?
H4B_10 C4_10 H4C_10 109.5 . . ?
C1_11 N1_11 C4_11 126(2) . . ?
C1_11 N1_11 C3_11 115(2) . . ?
C4_11 N1_11 C3_11 119(2) . . ?
O1_11 C1_11 N1_11 126(2) . . ?
O1_11 C1_11 C2_11 120(2) . . ?
N1_11 C1_11 C2_11 113(2) . . ?
C1_11 C2_11 H2A_11 109.5 . . ?
C1_11 C2_11 H2B_11 109.5 . . ?
H2A_11 C2_11 H2B_11 109.5 . . ?
C1_11 C2_11 H2C_11 109.5 . . ?
H2A_11 C2_11 H2C_11 109.5 . . ?
H2B_11 C2_11 H2C_11 109.5 . . ?
N1_11 C3_11 H3A_11 109.5 . . ?
N1_11 C3_11 H3B_11 109.5 . . ?
H3A_11 C3_11 H3B_11 109.5 . . ?
N1_11 C3_11 H3C_11 109.5 . . ?
H3A_11 C3_11 H3C_11 109.5 . . ?
H3B_11 C3_11 H3C_11 109.5 . . ?
N1_11 C4_11 H4A_11 109.5 . . ?
N1_11 C4_11 H4B_11 109.5 . . ?
H4A_11 C4_11 H4B_11 109.5 . . ?
N1_11 C4_11 H4C_11 109.5 . . ?
H4A_11 C4_11 H4C_11 109.5 . . ?
H4B_11 C4_11 H4C_11 109.5 . . ?
C1_12 N1_12 C4_12 121.1(19) . . ?
C1_12 N1_12 C3_12 119.9(18) . . ?
C4_12 N1_12 C3_12 117.2(19) . . ?
O1_12 C1_12 N1_12 122.2(18) . . ?
O1_12 C1_12 C2_12 116.5(18) . . ?
N1_12 C1_12 C2_12 121.3(18) . . ?
C1_12 C2_12 H2A_12 109.5 . . ?
C1_12 C2_12 H2B_12 109.5 . . ?
H2A_12 C2_12 H2B_12 109.5 . . ?
C1_12 C2_12 H2C_12 109.5 . . ?
H2A_12 C2_12 H2C_12 109.5 . . ?
H2B_12 C2_12 H2C_12 109.5 . . ?
N1_12 C3_12 H3A_12 109.5 . . ?
N1_12 C3_12 H3B_12 109.5 . . ?
H3A_12 C3_12 H3B_12 109.5 . . ?
N1_12 C3_12 H3C_12 109.5 . . ?
H3A_12 C3_12 H3C_12 109.5 . . ?
H3B_12 C3_12 H3C_12 109.5 . . ?
N1_12 C4_12 H4A_12 109.5 . . ?
N1_12 C4_12 H4B_12 109.5 . . ?
H4A_12 C4_12 H4B_12 109.5 . . ?
N1_12 C4_12 H4C_12 109.5 . . ?
H4A_12 C4_12 H4C_12 109.5 . . ?
H4B_12 C4_12 H4C_12 109.5 . . ?
C1_13 N1_13 C3_13 129.0(17) . . ?
C1_13 N1_13 C4_13 115.6(16) . . ?
C3_13 N1_13 C4_13 115.4(17) . . ?
O1_13 C1_13 N1_13 123.8(18) . . ?
O1_13 C1_13 C2_13 119.8(18) . . ?
N1_13 C1_13 C2_13 116.4(16) . . ?
C1_13 C2_13 H2A_13 109.5 . . ?
C1_13 C2_13 H2B_13 109.5 . . ?
H2A_13 C2_13 H2B_13 109.5 . . ?
C1_13 C2_13 H2C_13 109.5 . . ?
H2A_13 C2_13 H2C_13 109.5 . . ?
H2B_13 C2_13 H2C_13 109.5 . . ?
N1_13 C3_13 H3A_13 109.5 . . ?
N1_13 C3_13 H3B_13 109.5 . . ?
H3A_13 C3_13 H3B_13 109.5 . . ?
N1_13 C3_13 H3C_13 109.5 . . ?
H3A_13 C3_13 H3C_13 109.5 . . ?
H3B_13 C3_13 H3C_13 109.5 . . ?
N1_13 C4_13 H4A_13 109.5 . . ?
N1_13 C4_13 H4B_13 109.5 . . ?
H4A_13 C4_13 H4B_13 109.5 . . ?
N1_13 C4_13 H4C_13 109.5 . . ?
H4A_13 C4_13 H4C_13 109.5 . . ?
H4B_13 C4_13 H4C_13 109.5 . . ?
C1_14 O1_14 Cu3 124.4(17) . . ?
C1_14 N1_14 C4_14 128(3) . . ?
C1_14 N1_14 C3_14 122(3) . . ?
C4_14 N1_14 C3_14 109(3) . . ?
O1_14 C1_14 N1_14 139(3) . . ?
O1_14 C1_14 C2_14 90(2) . . ?
N1_14 C1_14 C2_14 130(2) . . ?
C1_14 C2_14 H2A_14 109.5 . . ?
C1_14 C2_14 H2B_14 109.5 . . ?
H2A_14 C2_14 H2B_14 109.5 . . ?
C1_14 C2_14 H2C_14 109.5 . . ?
H2A_14 C2_14 H2C_14 109.5 . . ?
H2B_14 C2_14 H2C_14 109.5 . . ?
N1_14 C3_14 H3A_14 109.5 . . ?
N1_14 C3_14 H3B_14 109.5 . . ?
H3A_14 C3_14 H3B_14 109.5 . . ?
N1_14 C3_14 H3C_14 109.5 . . ?
H3A_14 C3_14 H3C_14 109.5 . . ?
H3B_14 C3_14 H3C_14 109.5 . . ?
N1_14 C4_14 H4A_14 109.5 . . ?
N1_14 C4_14 H4B_14 109.5 . . ?
H4A_14 C4_14 H4B_14 109.5 . . ?
N1_14 C4_14 H4C_14 109.5 . . ?
H4A_14 C4_14 H4C_14 109.5 . . ?
H4B_14 C4_14 H4C_14 109.5 . . ?
C1_15 N1_15 C4_15 122(2) . . ?
C1_15 N1_15 C3_15 122.7(19) . . ?
C4_15 N1_15 C3_15 114(2) . . ?
O1_15 C1_15 N1_15 123(2) . . ?
O1_15 C1_15 C2_15 120(2) . . ?
N1_15 C1_15 C2_15 117(2) . . ?
C1_15 C2_15 H2A_15 109.5 . . ?
C1_15 C2_15 H2B_15 109.5 . . ?
H2A_15 C2_15 H2B_15 109.5 . . ?
C1_15 C2_15 H2C_15 109.5 . . ?
H2A_15 C2_15 H2C_15 109.5 . . ?
H2B_15 C2_15 H2C_15 109.5 . . ?
N1_15 C3_15 H3A_15 109.5 . . ?
N1_15 C3_15 H3B_15 109.5 . . ?
H3A_15 C3_15 H3B_15 109.5 . . ?
N1_15 C3_15 H3C_15 109.5 . . ?
H3A_15 C3_15 H3C_15 109.5 . . ?
H3B_15 C3_15 H3C_15 109.5 . . ?
N1_15 C4_15 H4A_15 109.5 . . ?
N1_15 C4_15 H4B_15 109.5 . . ?
H4A_15 C4_15 H4B_15 109.5 . . ?
N1_15 C4_15 H4C_15 109.5 . . ?
H4A_15 C4_15 H4C_15 109.5 . . ?
H4B_15 C4_15 H4C_15 109.5 . . ?

loop_
_geom_bond_atom_site_label_1
_geom_bond_atom_site_label_2
_geom_bond_distance
_geom_bond_site_symmetry_2
_geom_bond_publ_flag
Cu1 O1_4 1.948(7) . ?
Cu1 O1_3 1.955(6) . ?
Cu1 O1_2 1.964(7) . ?
Cu1 O1_1 1.969(7) . ?
Cu1 O1_7 2.141(8) . ?
Cu1 Cu2 2.6354(19) . ?
Cu2 O2_3 1.944(7) . ?
Cu2 O2_2 1.959(7) . ?
Cu2 O2_1 1.960(7) . ?
Cu2 O2_4 1.986(7) . ?
Cu2 O1_8 2.142(7) . ?
Cu3 O1_5 1.947(7) . ?
Cu3 O1_6 1.953(6) . ?
Cu3 O3_1 1.961(6) . ?
Cu3 O3_3 1.967(7) 2_666 ?
Cu3 O1_14 2.165(8) . ?
Cu3 Cu4 2.6344(18) . ?
Cu4 O2_6 1.949(7) . ?
Cu4 O4_3 1.957(7) 2_666 ?
Cu4 O4_1 1.958(7) . ?
Cu4 O2_5 1.971(7) . ?
Cu4 O1_9 2.141(7) . ?
Cu5 O3_2 1.938(8) . ?
Cu5 O3_4 1.941(8) 2_666 ?
Cu5 O3_6 1.945(7) 2_666 ?
Cu5 O3_5 1.954(7) . ?
Cu5 O5 2.152(8) . ?
Cu5 Cu6 2.626(2) . ?
Cu6 O4_6 1.965(7) 2_666 ?
Cu6 O4_2 1.966(7) . ?
Cu6 O4_5 1.967(7) . ?
Cu6 O4_4 1.978(7) 2_666 ?
Cu6 O1_10 2.144(7) . ?
O1_1 C1_1 1.271(12) . ?
O2_1 C1_1 1.271(12) . ?
O3_1 C14_1 1.261(11) . ?
O4_1 C14_1 1.296(11) . ?
N1_1 C13_1 1.374(13) . ?
N1_1 C7_1 1.375(13) . ?
N1_1 C15_1 1.429(14) . ?
C1_1 C4_1 1.470(15) . ?
C2_1 C3_1 1.384(14) . ?
C2_1 C7_1 1.421(14) . ?
C2_1 C8_1 1.458(14) . ?
C3_1 C4_1 1.372(14) . ?
C3_1 H3_1 0.9500 . ?
C4_1 C5_1 1.399(14) . ?
C5_1 C6_1 1.350(14) . ?
C5_1 H5_1 0.9500 . ?
C6_1 C7_1 1.412(14) . ?
C6_1 H6_1 0.9500 . ?
C8_1 C9_1 1.377(14) . ?
C8_1 C13_1 1.429(14) . ?
C9_1 C10_1 1.380(13) . ?
C9_1 H9_1 0.9500 . ?
C10_1 C11_1 1.427(14) . ?
C10_1 C14_1 1.455(14) . ?
C11_1 C12_1 1.369(14) . ?
C11_1 H11_1 0.9500 . ?
C12_1 C13_1 1.384(14) . ?
C12_1 H12_1 0.9500 . ?
C15_1 C21'_1 1.29(2) . ?
C15_1 C21_1 1.593(17) . ?
C15_1 H15A_1 0.9900 . ?
C15_1 H15B_1 0.9900 . ?
C16_1 C17_1 1.3900 . ?
C16_1 C21_1 1.3900 . ?
C16_1 H16_1 0.9500 . ?
C17_1 C18_1 1.3900 . ?
C17_1 H17_1 0.9500 . ?
C18_1 C19_1 1.3900 . ?
C18_1 H18_1 0.9500 . ?
C19_1 C20_1 1.3900 . ?
C19_1 H19_1 0.9500 . ?
C20_1 C21_1 1.3900 . ?
C20_1 H20_1 0.9500 . ?
C16'_1 C17'_1 1.3900 . ?
C16'_1 C21'_1 1.3900 . ?
C16'_1 H16'_1 0.9500 . ?
C17'_1 C18'_1 1.3900 . ?
C17'_1 H17'_1 0.9500 . ?
C18'_1 C19'_1 1.3900 . ?
C18'_1 H18'_1 0.9500 . ?
C19'_1 C20'_1 1.3900 . ?
C19'_1 H19'_1 0.9500 . ?
C20'_1 C21'_1 1.3900 . ?
C20'_1 H20'_1 0.9500 . ?
O1_2 C1_2 1.252(12) . ?
O2_2 C1_2 1.275(12) . ?
O3_2 C14_2 1.264(13) . ?
O4_2 C14_2 1.286(13) . ?
N1_2 C7_2 1.374(14) . ?
N1_2 C13_2 1.376(14) . ?
N1_2 C15_2 1.445(15) . ?
C1_2 C4_2 1.468(15) . ?
C2_2 C3_2 1.380(15) . ?
C2_2 C7_2 1.388(15) . ?
C2_2 C8_2 1.445(15) . ?
C3_2 C4_2 1.386(15) . ?
C3_2 H3_2 0.9500 . ?
C4_2 C5_2 1.381(15) . ?
C5_2 C6_2 1.359(15) . ?
C5_2 H5_2 0.9500 . ?
C6_2 C7_2 1.435(16) . ?
C6_2 H6_2 0.9500 . ?
C8_2 C9_2 1.383(15) . ?
C8_2 C13_2 1.397(15) . ?
C9_2 C10_2 1.433(15) . ?
C9_2 H9_2 0.9500 . ?
C10_2 C11_2 1.406(15) . ?
C10_2 C14_2 1.472(16) . ?
C11_2 C12_2 1.341(15) . ?
C11_2 H11_2 0.9500 . ?
C12_2 C13_2 1.419(15) . ?
C12_2 H12_2 0.9500 . ?
C15_2 C21_2 1.497(14) . ?
C15_2 H15A_2 0.9900 . ?
C15_2 H15B_2 0.9900 . ?
C16_2 C17_2 1.3900 . ?
C16_2 C21_2 1.3900 . ?
C16_2 H16_2 0.9500 . ?
C17_2 C18_2 1.3900 . ?
C17_2 H17_2 0.9500 . ?
C18_2 C19_2 1.3900 . ?
C18_2 H18_2 0.9500 . ?
C19_2 C20_2 1.3900 . ?
C19_2 H19_2 0.9500 . ?
C20_2 C21_2 1.3900 . ?
C20_2 H20_2 0.9500 . ?
O1_3 C1_3 1.276(12) . ?
O2_3 C1_3 1.264(12) . ?
O3_3 C14_3 1.257(12) . ?
O4_3 C14_3 1.272(12) . ?
N1_3 C7_3 1.374(14) . ?
N1_3 C13_3 1.401(14) . ?
N1_3 C15_3 1.467(15) . ?
C1_3 C4_3 1.471(15) . ?
C2_3 C3_3 1.384(14) . ?
C2_3 C7_3 1.414(15) . ?
C2_3 C8_3 1.460(15) . ?
C3_3 C4_3 1.387(14) . ?
C3_3 H3_3 0.9500 . ?
C4_3 C5_3 1.418(15) . ?
C5_3 C6_3 1.373(15) . ?
C5_3 H5_3 0.9500 . ?
C6_3 C7_3 1.400(16) . ?
C6_3 H6_3 0.9500 . ?
C8_3 C9_3 1.372(14) . ?
C8_3 C13_3 1.429(15) . ?
C9_3 C10_3 1.377(14) . ?
C9_3 H9_3 0.9500 . ?
C10_3 C11_3 1.420(14) . ?
C10_3 C14_3 1.477(15) . ?
C11_3 C12_3 1.355(15) . ?
C11_3 H11_3 0.9500 . ?
C12_3 C13_3 1.372(16) . ?
C12_3 H12_3 0.9500 . ?
C15_3 C21_3 1.602(19) . ?
C15_3 H15A_3 0.9900 . ?
C15_3 H15B_3 0.9900 . ?
C16_3 C17_3 1.3900 . ?
C16_3 C21_3 1.3900 . ?
C16_3 H16_3 0.9500 . ?
C17_3 C18_3 1.3900 . ?
C17_3 H17_3 0.9500 . ?
C18_3 C19_3 1.3900 . ?
C18_3 H18_3 0.9500 . ?
C19_3 C20_3 1.3900 . ?
C19_3 H19_3 0.9500 . ?
C20_3 C21_3 1.3900 . ?
C20_3 H20_3 0.9500 . ?
O1_4 C1_4 1.281(12) . ?
O2_4 C1_4 1.251(12) . ?
O3_4 C14_4 1.267(14) . ?
O4_4 C14_4 1.287(13) . ?
N1_4 C13_4 1.387(16) . ?
N1_4 C7_4 1.408(15) . ?
N1_4 C15_4 1.465(16) . ?
C1_4 C4_4 1.461(16) . ?
C2_4 C7_4 1.399(16) . ?
C2_4 C3_4 1.401(16) . ?
C2_4 C8_4 1.474(16) . ?
C3_4 C4_4 1.388(15) . ?
C3_4 H3_4 0.9500 . ?
C4_4 C5_4 1.424(15) . ?
C5_4 C6_4 1.372(16) . ?
C5_4 H5_4 0.9500 . ?
C6_4 C7_4 1.380(16) . ?
C6_4 H6_4 0.9500 . ?
C8_4 C9_4 1.357(16) . ?
C8_4 C13_4 1.415(17) . ?
C9_4 C10_4 1.369(16) . ?
C9_4 H9_4 0.9500 . ?
C10_4 C11_4 1.413(16) . ?
C10_4 C14_4 1.458(17) . ?
C11_4 C12_4 1.322(16) . ?
C11_4 H11_4 0.9500 . ?
C12_4 C13_4 1.385(17) . ?
C12_4 H12_4 0.9500 . ?
C15_4 C21_4 1.434(16) . ?
C15_4 C21'_4 1.50(2) . ?
C15_4 H15A_4 0.9900 . ?
C15_4 H15B_4 0.9900 . ?
C16_4 C17_4 1.3900 . ?
C16_4 C21_4 1.3900 . ?
C16_4 H16_4 0.9500 . ?
C17_4 C18_4 1.3900 . ?
C17_4 H17_4 0.9500 . ?
C18_4 C19_4 1.3900 . ?
C18_4 H18_4 0.9500 . ?
C19_4 C20_4 1.3900 . ?
C19_4 H19_4 0.9500 . ?
C20_4 C21_4 1.3900 . ?
C20_4 H20_4 0.9500 . ?
C16'_4 C17'_4 1.3900 . ?
C16'_4 C21'_4 1.3900 . ?
C16'_4 H16'_4 0.9500 . ?
C17'_4 C18'_4 1.3900 . ?
C17'_4 H17'_4 0.9500 . ?
C18'_4 C19'_4 1.3900 . ?
C18'_4 H18'_4 0.9500 . ?
C19'_4 C20'_4 1.3900 . ?
C19'_4 H19'_4 0.9500 . ?
C20'_4 C21'_4 1.3900 . ?
C20'_4 H20'_4 0.9500 . ?
O1_5 C1_5 1.246(11) . ?
O2_5 C1_5 1.274(11) . ?
O3_5 C14_5 1.274(12) . ?
O4_5 C14_5 1.255(12) . ?
N1_5 C7_5 1.371(15) . ?
N1_5 C13_5 1.399(14) . ?
N1_5 C15'_5 1.467(17) . ?
N1_5 C15_5 1.467(17) . ?
C1_5 C4_5 1.478(15) . ?
C2_5 C3_5 1.396(15) . ?
C2_5 C7_5 1.404(15) . ?
C2_5 C8_5 1.464(16) . ?
C3_5 C4_5 1.394(14) . ?
C3_5 H3_5 0.9500 . ?
C4_5 C5_5 1.392(15) . ?
C5_5 C6_5 1.390(16) . ?
C5_5 H5_5 0.9500 . ?
C6_5 C7_5 1.401(16) . ?
C6_5 H6_5 0.9500 . ?
C8_5 C9_5 1.378(15) . ?
C8_5 C13_5 1.413(15) . ?
C9_5 C10_5 1.382(15) . ?
C9_5 H9_5 0.9500 . ?
C10_5 C11_5 1.400(15) . ?
C10_5 C14_5 1.476(15) . ?
C11_5 C12_5 1.356(15) . ?
C11_5 H11_5 0.9500 . ?
C12_5 C13_5 1.391(16) . ?
C12_5 H12_5 0.9500 . ?
C15_5 C21_5 1.383(16) . ?
C15_5 H15A_5 0.9900 . ?
C15_5 H15B_5 0.9900 . ?
C16_5 C17_5 1.3900 . ?
C16_5 C21_5 1.3900 . ?
C16_5 H16_5 0.9500 . ?
C17_5 C18_5 1.3900 . ?
C17_5 H17_5 0.9500 . ?
C18_5 C19_5 1.3900 . ?
C18_5 H18_5 0.9500 . ?
C19_5 C20_5 1.3900 . ?
C19_5 H19_5 0.9500 . ?
C20_5 C21_5 1.3900 . ?
C20_5 H20_5 0.9500 . ?
C15'_5 C21'_5 1.416(19) . ?
C15'_5 H15C_5 0.9900 . ?
C15'_5 H15D_5 0.9900 . ?
C16'_5 C17'_5 1.3900 . ?
C16'_5 C21'_5 1.3900 . ?
C16'_5 H16'_5 0.9500 . ?
C17'_5 C18'_5 1.3900 . ?
C17'_5 H17'_5 0.9500 . ?
C18'_5 C19'_5 1.3900 . ?
C18'_5 H18'_5 0.9500 . ?
C19'_5 C20'_5 1.3900 . ?
C19'_5 H19'_5 0.9500 . ?
C20'_5 C21'_5 1.3900 . ?
C20'_5 H20'_5 0.9500 . ?
O1_6 C1_6 1.278(11) . ?
O2_6 C1_6 1.263(11) . ?
O3_6 C14_6 1.264(12) . ?
O4_6 C14_6 1.272(12) . ?
N1_6 C13_6 1.383(13) . ?
N1_6 C7_6 1.396(13) . ?
N1_6 C15_6 1.467(14) . ?
C1_6 C4_6 1.466(15) . ?
C2_6 C3_6 1.376(14) . ?
C2_6 C7_6 1.396(14) . ?
C2_6 C8_6 1.459(15) . ?
C3_6 C4_6 1.389(14) . ?
C3_6 H3_6 0.9500 . ?
C4_6 C5_6 1.426(14) . ?
C5_6 C6_6 1.384(15) . ?
C5_6 H5_6 0.9500 . ?
C6_6 C7_6 1.398(14) . ?
C6_6 H6_6 0.9500 . ?
C8_6 C9_6 1.371(14) . ?
C8_6 C13_6 1.394(14) . ?
C9_6 C10_6 1.377(14) . ?
C9_6 H9_6 0.9500 . ?
C10_6 C11_6 1.422(15) . ?
C10_6 C14_6 1.483(15) . ?
C11_6 C12_6 1.361(15) . ?
C11_6 H11_6 0.9500 . ?
C12_6 C13_6 1.382(15) . ?
C12_6 H12_6 0.9500 . ?
C15_6 C21_6 1.499(13) . ?
C15_6 H15A_6 0.9900 . ?
C15_6 H15B_6 0.9900 . ?
C16_6 C17_6 1.3900 . ?
C16_6 C21_6 1.3900 . ?
C16_6 H16_6 0.9500 . ?
C17_6 C18_6 1.3900 . ?
C17_6 H17_6 0.9500 . ?
C18_6 C19_6 1.3900 . ?
C18_6 H18_6 0.9500 . ?
C19_6 C20_6 1.3900 . ?
C19_6 H19_6 0.9500 . ?
C20_6 C21_6 1.3900 . ?
C20_6 H20_6 0.9500 . ?
O1_7 C1_7 1.228(13) . ?
N1_7 C1_7 1.342(13) . ?
N1_7 C4_7 1.421(14) . ?
N1_7 C3_7 1.495(15) . ?
C1_7 C2_7 1.586(15) . ?
C2_7 H2A_7 0.9800 . ?
C2_7 H2B_7 0.9800 . ?
C2_7 H2C_7 0.9800 . ?
C3_7 H3A_7 0.9800 . ?
C3_7 H3B_7 0.9800 . ?
C3_7 H3C_7 0.9800 . ?
C4_7 H4A_7 0.9800 . ?
C4_7 H4B_7 0.9800 . ?
C4_7 H4C_7 0.9800 . ?
O1_8 C1_8 1.246(12) . ?
N1_8 C1_8 1.286(13) . ?
N1_8 C4_8 1.456(14) . ?
N1_8 C3_8 1.491(14) . ?
C1_8 C2_8 1.565(14) . ?
C2_8 H2A_8 0.9800 . ?
C2_8 H2B_8 0.9800 . ?
C2_8 H2C_8 0.9800 . ?
C3_8 H3A_8 0.9800 . ?
C3_8 H3B_8 0.9800 . ?
C3_8 H3C_8 0.9800 . ?
C4_8 H4A_8 0.9800 . ?
C4_8 H4B_8 0.9800 . ?
C4_8 H4C_8 0.9800 . ?
O1_9 C1_9 1.226(11) . ?
N1_9 C1_9 1.311(12) . ?
N1_9 C4_9 1.434(13) . ?
N1_9 C3_9 1.480(13) . ?
C1_9 C2_9 1.522(13) . ?
C2_9 H2A_9 0.9800 . ?
C2_9 H2B_9 0.9800 . ?
C2_9 H2C_9 0.9800 . ?
C3_9 H3A_9 0.9800 . ?
C3_9 H3B_9 0.9800 . ?
C3_9 H3C_9 0.9800 . ?
C4_9 H4A_9 0.9800 . ?
C4_9 H4B_9 0.9800 . ?
C4_9 H4C_9 0.9800 . ?
O1_10 C1_10 1.281(12) . ?
N1_10 C1_10 1.274(13) . ?
N1_10 C4_10 1.461(13) . ?
N1_10 C3_10 1.498(14) . ?
C1_10 C2_10 1.544(14) . ?
C2_10 H2A_10 0.9800 . ?
C2_10 H2B_10 0.9800 . ?
C2_10 H2C_10 0.9800 . ?
C3_10 H3A_10 0.9800 . ?
C3_10 H3B_10 0.9800 . ?
C3_10 H3C_10 0.9800 . ?
C4_10 H4A_10 0.9800 . ?
C4_10 H4B_10 0.9800 . ?
C4_10 H4C_10 0.9800 . ?
O1_11 C1_11 1.238(15) . ?
N1_11 C1_11 1.283(16) . ?
N1_11 C4_11 1.466(16) . ?
N1_11 C3_11 1.468(16) . ?
C1_11 C2_11 1.536(17) . ?
C2_11 H2A_11 0.9800 . ?
C2_11 H2B_11 0.9800 . ?
C2_11 H2C_11 0.9800 . ?
C3_11 H3A_11 0.9800 . ?
C3_11 H3B_11 0.9800 . ?
C3_11 H3C_11 0.9800 . ?
C4_11 H4A_11 0.9800 . ?
C4_11 H4B_11 0.9800 . ?
C4_11 H4C_11 0.9800 . ?
O1_12 C1_12 1.246(15) . ?
N1_12 C1_12 1.298(15) . ?
N1_12 C4_12 1.455(16) . ?
N1_12 C3_12 1.496(16) . ?
C1_12 C2_12 1.523(16) . ?
C2_12 H2A_12 0.9800 . ?
C2_12 H2B_12 0.9800 . ?
C2_12 H2C_12 0.9800 . ?
C3_12 H3A_12 0.9800 . ?
C3_12 H3B_12 0.9800 . ?
C3_12 H3C_12 0.9800 . ?
C4_12 H4A_12 0.9800 . ?
C4_12 H4B_12 0.9800 . ?
C4_12 H4C_12 0.9800 . ?
O1_13 C1_13 1.265(15) . ?
N1_13 C1_13 1.274(15) . ?
N1_13 C3_13 1.468(15) . ?
N1_13 C4_13 1.481(16) . ?
C1_13 C2_13 1.536(16) . ?
C2_13 H2A_13 0.9800 . ?
C2_13 H2B_13 0.9800 . ?
C2_13 H2C_13 0.9800 . ?
C3_13 H3A_13 0.9800 . ?
C3_13 H3B_13 0.9800 . ?
C3_13 H3C_13 0.9800 . ?
C4_13 H4A_13 0.9800 . ?
C4_13 H4B_13 0.9800 . ?
C4_13 H4C_13 0.9800 . ?
O1_14 C1_14 1.244(16) . ?
N1_14 C1_14 1.330(16) . ?
N1_14 C4_14 1.493(17) . ?
N1_14 C3_14 1.509(17) . ?
C1_14 C2_14 1.557(18) . ?
C2_14 H2A_14 0.9800 . ?
C2_14 H2B_14 0.9800 . ?
C2_14 H2C_14 0.9800 . ?
C3_14 H3A_14 0.9800 . ?
C3_14 H3B_14 0.9800 . ?
C3_14 H3C_14 0.9800 . ?
C4_14 H4A_14 0.9800 . ?
C4_14 H4B_14 0.9800 . ?
C4_14 H4C_14 0.9800 . ?
O1_15 C1_15 1.232(15) . ?
N1_15 C1_15 1.277(16) . ?
N1_15 C4_15 1.446(16) . ?
N1_15 C3_15 1.464(16) . ?
C1_15 C2_15 1.533(17) . ?
C2_15 H2A_15 0.9800 . ?
C2_15 H2B_15 0.9800 . ?
C2_15 H2C_15 0.9800 . ?
C3_15 H3A_15 0.9800 . ?
C3_15 H3B_15 0.9800 . ?
C3_15 H3C_15 0.9800 . ?
C4_15 H4A_15 0.9800 . ?
C4_15 H4B_15 0.9800 . ?
C4_15 H4C_15 0.9800 . ?
